data_4111173
loop_
_publ_author_name
'Shigehisa Akine'
'Takanori Taniguchi'
'Tatsuya Nabeshima'

_publ_contact_author_address
;
Tsukuba, Ibaraki 305-8571, Japan
;
_publ_contact_author_email nabesima@chem.tsukuba.ac.jp
_publ_contact_author_fax +81-29-853-4507
_publ_contact_author_name 'Tatsuya Nabeshima'
_publ_contact_author_phone +81-29-853-4507
_publ_section_title
;
 Helical Metallohost-Guest Complexes via Site-Selective Transmetalation of
 Homotrinuclear Complexes
;
_journal_name_full 'Journal of the American Chemical Society'
_journal_page_first 15765
_journal_page_last 15774
_journal_paper_doi 10.1021/ja0646702
_journal_volume 128
_journal_year 2006
_chemical_formula_moiety C36H46N5O20ScZn2
_chemical_formula_sum 'C36 H46 N5 O20 Sc Zn2'
_chemical_formula_weight 1044.48
_chemical_name_common '[LZn2Sc(OAc)2](NO3)(MeOH)2(EtOH)'
_chemical_name_systematic
; 
 ? 
;
_space_group_IT_number 2
_symmetry_cell_setting triclinic
_symmetry_space_group_name_Hall '-P 1'
_symmetry_space_group_name_H-M 'P -1'
_atom_sites_solution_hydrogens geom
_atom_sites_solution_primary direct
_atom_sites_solution_secondary difmap
_audit_creation_method SHELXL-97
_cell_angle_alpha 95.050(8)
_cell_angle_beta 95.675(9)
_cell_angle_gamma 94.160(7)
_cell_formula_units_Z 4
_cell_length_a 12.297(6)
_cell_length_b 16.082(8)
_cell_length_c 21.117(10)
_cell_measurement_reflns_used 27287
_cell_measurement_temperature 120
_cell_measurement_theta_max 25.01
_cell_measurement_theta_min 3.07
_cell_volume 4126(3)
_computing_cell_refinement 'CrystalClear (Rigaku Corp., 2000)'
_computing_data_collection 'CrystalClear (Rigaku Corp., 2000)'
_computing_data_reduction 'CrystalClear (Rigaku Corp., 2000)'
_computing_molecular_graphics ORTEP-3
_computing_publication_material ORTEP-3
_computing_structure_refinement 'SHELXL-97 (Sheldrick, 1997)'
_computing_structure_solution 'DIRDIF99 (Beurskens et al., 1999)'
_diffrn_ambient_temperature 120
_diffrn_measured_fraction_theta_full 0.975
_diffrn_measured_fraction_theta_max 0.975
_diffrn_measurement_device_type 'Rigaku Mercury CCD system'
_diffrn_measurement_method CCD
_diffrn_radiation_monochromator graphite
_diffrn_radiation_source 'fine-focus sealed tube'
_diffrn_radiation_type MoK\a
_diffrn_radiation_wavelength 0.71069
_diffrn_reflns_av_R_equivalents 0.0525
_diffrn_reflns_av_sigmaI/netI 0.0835
_diffrn_reflns_limit_h_max 14
_diffrn_reflns_limit_h_min -14
_diffrn_reflns_limit_k_max 18
_diffrn_reflns_limit_k_min -19
_diffrn_reflns_limit_l_max 25
_diffrn_reflns_limit_l_min -19
_diffrn_reflns_number 27287
_diffrn_reflns_theta_full 25.01
_diffrn_reflns_theta_max 25.01
_diffrn_reflns_theta_min 3.07
_diffrn_standards_decay_% 0
_diffrn_standards_interval_count 0
_diffrn_standards_interval_time 0
_diffrn_standards_number 0
_exptl_absorpt_coefficient_mu 1.403
_exptl_absorpt_correction_T_max 0.8171
_exptl_absorpt_correction_T_min 0.5709
_exptl_absorpt_correction_type multi-scan
_exptl_absorpt_process_details 'CrystalClear (Rigaku Corp., 2000)'
_exptl_crystal_colour yellow
_exptl_crystal_density_diffrn 1.682
_exptl_crystal_description prismatic
_exptl_crystal_F_000 2152
_exptl_crystal_size_max 0.45
_exptl_crystal_size_mid 0.25
_exptl_crystal_size_min 0.15
_refine_diff_density_max 0.816
_refine_diff_density_min -0.677
_refine_diff_density_rms 0.099
_refine_ls_extinction_method none
_refine_ls_goodness_of_fit_ref 1.087
_refine_ls_hydrogen_treatment constr
_refine_ls_matrix_type full
_refine_ls_number_parameters 1163
_refine_ls_number_reflns 14191
_refine_ls_number_restraints 1
_refine_ls_restrained_S_all 1.087
_refine_ls_R_factor_all 0.1159
_refine_ls_R_factor_gt 0.0778
_refine_ls_shift/su_max 0.001
_refine_ls_shift/su_mean 0.000
_refine_ls_structure_factor_coef Fsqd
_refine_ls_weighting_details 'calc w=1/[\s^2^(Fo^2^)+(0.0579P)^2^+13.4241P] where P=(Fo^2^+2Fc^2^)/3'
_refine_ls_weighting_scheme calc
_refine_ls_wR_factor_gt 0.1546
_refine_ls_wR_factor_ref 0.1702
_reflns_number_gt 10173
_reflns_number_total 14191
_reflns_threshold_expression >2sigma(I)
_cod_data_source_file ja0646702si20060630_084137.cif
_cod_data_source_block LZn2Sc
_cod_original_cell_volume 4125(4)
_cod_database_code 4111173

loop_
_symmetry_equiv_pos_as_xyz
'x, y, z'
'-x, -y, -z'

loop_
_atom_site_label
_atom_site_type_symbol
_atom_site_fract_x
_atom_site_fract_y
_atom_site_fract_z
_atom_site_U_iso_or_equiv
_atom_site_adp_type
_atom_site_occupancy
_atom_site_symmetry_multiplicity
_atom_site_calc_flag
_atom_site_refinement_flags
_atom_site_disorder_assembly
_atom_site_disorder_group
Sc1 Sc 0.23521(10) 0.24073(7) 0.07010(5) 0.0219(3) Uani 1 1 d . . .
Zn1 Zn 0.30867(6) 0.06128(5) 0.12200(4) 0.02498(19) Uani 1 1 d . . .
Zn2 Zn 0.12642(6) 0.41272(4) 0.12131(3) 0.02180(18) Uani 1 1 d . . .
C1 C 0.3109(5) 0.0074(4) -0.0394(3) 0.0267(15) Uani 1 1 d . . .
C2 C 0.2697(5) 0.0839(4) -0.0207(3) 0.0248(14) Uani 1 1 d . . .
C3 C 0.2172(5) 0.1277(4) -0.0689(3) 0.0260(15) Uani 1 1 d . . .
C4 C 0.2052(5) 0.0978(4) -0.1318(3) 0.0317(16) Uani 1 1 d . . .
H1 H 0.1696 0.1284 -0.1631 0.038 Uiso 1 1 calc R . .
C5 C 0.2464(6) 0.0209(5) -0.1493(3) 0.0398(19) Uani 1 1 d . . .
H2 H 0.2390 -0.0009 -0.1930 0.048 Uiso 1 1 calc R . .
C6 C 0.2973(6) -0.0229(4) -0.1038(3) 0.0352(17) Uani 1 1 d . . .
H3 H 0.3240 -0.0751 -0.1165 0.042 Uiso 1 1 calc R . .
O1 O 0.2810(3) 0.1206(3) 0.03827(19) 0.0251(10) Uani 1 1 d . . .
O2 O 0.1834(4) 0.2022(3) -0.04344(19) 0.0297(11) Uani 1 1 d . . .
C7 C 0.1142(6) 0.2477(4) -0.0851(3) 0.0341(17) Uani 1 1 d . . .
H4 H 0.1556 0.2668 -0.1192 0.051 Uiso 1 1 calc R . .
H5 H 0.0901 0.2961 -0.0604 0.051 Uiso 1 1 calc R . .
H6 H 0.0501 0.2108 -0.1040 0.051 Uiso 1 1 calc R . .
C8 C 0.3713(5) -0.0407(4) 0.0052(3) 0.0302(16) Uani 1 1 d . . .
H7 H 0.4042 -0.0875 -0.0131 0.036 Uiso 1 1 calc R . .
N1 N 0.3852(4) -0.0276(3) 0.0661(3) 0.0289(13) Uani 1 1 d . . .
O3 O 0.4537(4) -0.0858(3) 0.0925(2) 0.0403(13) Uani 1 1 d . . .
C9 C 0.4746(6) -0.0684(5) 0.1609(3) 0.0396(18) Uani 1 1 d . . .
H8 H 0.4910 -0.0074 0.1717 0.048 Uiso 1 1 calc R . .
H9 H 0.5399 -0.0965 0.1763 0.048 Uiso 1 1 calc R . .
C10 C 0.3788(6) -0.0978(4) 0.1948(4) 0.0413(19) Uani 1 1 d . . .
H10 H 0.3136 -0.1105 0.1630 0.050 Uiso 1 1 calc R . .
H11 H 0.3951 -0.1505 0.2133 0.050 Uiso 1 1 calc R . .
O4 O 0.3526(4) -0.0389(3) 0.2446(2) 0.0389(12) Uani 1 1 d . . .
N2 N 0.3021(4) 0.0292(3) 0.2181(3) 0.0297(13) Uani 1 1 d . . .
C11 C 0.2563(5) 0.0695(4) 0.2623(3) 0.0284(16) Uani 1 1 d . . .
H12 H 0.2541 0.0452 0.3016 0.034 Uiso 1 1 calc R . .
C12 C 0.2074(5) 0.1488(4) 0.2577(3) 0.0231(14) Uani 1 1 d . . .
C13 C 0.2010(5) 0.1899(4) 0.2024(3) 0.0203(13) Uani 1 1 d . . .
C14 C 0.1744(5) 0.2742(4) 0.2058(3) 0.0217(14) Uani 1 1 d . . .
C15 C 0.1357(5) 0.3108(4) 0.2601(3) 0.0228(14) Uani 1 1 d . . .
C16 C 0.1369(5) 0.2661(4) 0.3143(3) 0.0284(15) Uani 1 1 d . . .
H13 H 0.1117 0.2906 0.3522 0.034 Uiso 1 1 calc R . .
C17 C 0.1733(5) 0.1885(4) 0.3136(3) 0.0287(16) Uani 1 1 d . . .
H14 H 0.1759 0.1605 0.3515 0.034 Uiso 1 1 calc R . .
O5 O 0.2202(3) 0.1577(2) 0.14540(19) 0.0231(10) Uani 1 1 d . . .
O6 O 0.1894(3) 0.3124(2) 0.15376(18) 0.0219(10) Uani 1 1 d . . .
C18 C 0.0916(5) 0.3924(4) 0.2638(3) 0.0263(15) Uani 1 1 d . . .
H15 H 0.0707 0.4135 0.3039 0.032 Uiso 1 1 calc R . .
N3 N 0.0785(4) 0.4384(3) 0.2173(2) 0.0254(12) Uani 1 1 d . . .
O7 O 0.0257(4) 0.5095(3) 0.2385(2) 0.0321(11) Uani 1 1 d . . .
C19 C 0.0343(6) 0.5721(4) 0.1940(3) 0.0328(17) Uani 1 1 d . . .
H16 H 0.1110 0.5794 0.1837 0.039 Uiso 1 1 calc R . .
H17 H 0.0153 0.6263 0.2142 0.039 Uiso 1 1 calc R . .
C20 C -0.0420(6) 0.5477(4) 0.1320(3) 0.0323(16) Uani 1 1 d . . .
H18 H -0.0634 0.4868 0.1279 0.039 Uiso 1 1 calc R . .
H19 H -0.1095 0.5776 0.1335 0.039 Uiso 1 1 calc R . .
O8 O 0.0121(4) 0.5689(3) 0.0776(2) 0.0288(11) Uani 1 1 d . . .
N4 N 0.0959(4) 0.5141(3) 0.0677(2) 0.0227(12) Uani 1 1 d . . .
C21 C 0.1500(5) 0.5364(4) 0.0221(3) 0.0265(15) Uani 1 1 d . . .
H20 H 0.1299 0.5853 0.0032 0.032 Uiso 1 1 calc R . .
C22 C 0.2384(5) 0.4940(4) -0.0029(3) 0.0269(15) Uani 1 1 d . . .
C23 C 0.2670(5) 0.4134(4) 0.0099(3) 0.0246(14) Uani 1 1 d . . .
C24 C 0.3536(5) 0.3803(4) -0.0192(3) 0.0331(17) Uani 1 1 d . . .
C25 C 0.4120(7) 0.4244(5) -0.0594(4) 0.055(2) Uani 1 1 d . . .
H21 H 0.4709 0.4007 -0.0785 0.066 Uiso 1 1 calc R . .
C26 C 0.3840(7) 0.5036(6) -0.0717(5) 0.065(3) Uani 1 1 d . . .
H22 H 0.4243 0.5347 -0.0992 0.078 Uiso 1 1 calc R . .
C27 C 0.2990(6) 0.5375(5) -0.0446(4) 0.044(2) Uani 1 1 d . . .
H23 H 0.2802 0.5916 -0.0542 0.053 Uiso 1 1 calc R . .
O9 O 0.2136(3) 0.3662(2) 0.04706(18) 0.0216(9) Uani 1 1 d . . .
O10 O 0.3724(4) 0.3022(3) -0.0020(2) 0.0361(12) Uani 1 1 d . . .
C28 C 0.4614(7) 0.2612(5) -0.0279(5) 0.063(3) Uani 1 1 d . . .
H24 H 0.4489 0.2550 -0.0746 0.094 Uiso 1 1 calc R . .
H25 H 0.4651 0.2058 -0.0122 0.094 Uiso 1 1 calc R . .
H26 H 0.5307 0.2950 -0.0142 0.094 Uiso 1 1 calc R . .
O11 O 0.4553(4) 0.1361(3) 0.1489(2) 0.0338(11) Uani 1 1 d . . .
O12 O 0.3974(4) 0.2573(3) 0.1181(2) 0.0277(10) Uani 1 1 d . . .
C29 C 0.4670(6) 0.2136(4) 0.1445(3) 0.0303(16) Uani 1 1 d . . .
C30 C 0.5733(7) 0.2596(5) 0.1717(5) 0.067(3) Uani 1 1 d . . .
H27 H 0.6137 0.2246 0.1999 0.100 Uiso 1 1 calc R . .
H28 H 0.5592 0.3116 0.1962 0.100 Uiso 1 1 calc R . .
H29 H 0.6168 0.2728 0.1369 0.100 Uiso 1 1 calc R . .
O13 O 0.0598(3) 0.2235(3) 0.05304(18) 0.0227(10) Uani 1 1 d . . .
O14 O -0.0170(3) 0.3422(3) 0.07912(18) 0.0230(10) Uani 1 1 d . . .
C31 C -0.0202(5) 0.2665(4) 0.0557(3) 0.0251(15) Uani 1 1 d . . .
C32 C -0.1307(5) 0.2252(4) 0.0274(3) 0.0322(16) Uani 1 1 d . . .
H30 H -0.1389 0.2289 -0.0189 0.048 Uiso 1 1 calc R . .
H31 H -0.1888 0.2539 0.0466 0.048 Uiso 1 1 calc R . .
H32 H -0.1361 0.1663 0.0360 0.048 Uiso 1 1 calc R . .
O15 O 0.1581(3) -0.0231(3) 0.0951(2) 0.0296(11) Uani 1 1 d . . .
H33 H 0.1530 -0.0671 0.1137 0.044 Uiso 1 1 calc R . .
C33 C 0.0543(5) 0.0075(5) 0.0854(4) 0.043(2) Uani 1 1 d . . .
H34 H 0.0247 0.0172 0.1266 0.065 Uiso 1 1 calc R . .
H35 H 0.0049 -0.0336 0.0572 0.065 Uiso 1 1 calc R . .
H36 H 0.0609 0.0603 0.0656 0.065 Uiso 1 1 calc R . .
O16 O 0.2802(3) 0.4891(3) 0.1606(2) 0.0291(10) Uani 1 1 d . . .
H37 H 0.2947 0.5383 0.1516 0.044 Uiso 1 1 calc R . .
C34 C 0.3801(6) 0.4533(5) 0.1808(4) 0.0411(19) Uani 1 1 d . . .
H38 H 0.3657 0.4132 0.2118 0.062 Uiso 1 1 calc R . .
H39 H 0.4346 0.4979 0.2006 0.062 Uiso 1 1 calc R . .
H40 H 0.4081 0.4245 0.1436 0.062 Uiso 1 1 calc R . .
Sc2 Sc 0.23153(10) 0.73813(8) 0.55469(6) 0.0247(3) Uani 1 1 d . A .
Zn3 Zn 0.12884(6) 0.90476(5) 0.62018(3) 0.02384(19) Uani 1 1 d . . .
Zn4 Zn 0.30400(8) 0.55401(6) 0.59203(4) 0.0435(3) Uani 1 1 d . A .
C35 C 0.2369(6) 0.9984(4) 0.4989(3) 0.0311(16) Uani 1 1 d . . .
C36 C 0.2637(5) 0.9171(4) 0.5081(3) 0.0256(15) Uani 1 1 d . . .
C37 C 0.3541(5) 0.8877(4) 0.4783(3) 0.0281(15) Uani 1 1 d . . .
C38 C 0.4112(6) 0.9347(5) 0.4400(3) 0.0345(17) Uani 1 1 d . . .
H41 H 0.4705 0.9133 0.4199 0.041 Uiso 1 1 calc R . .
C39 C 0.3805(6) 1.0148(5) 0.4310(3) 0.0376(18) Uani 1 1 d . . .
H42 H 0.4196 1.0486 0.4047 0.045 Uiso 1 1 calc R . .
C40 C 0.2951(6) 1.0454(5) 0.4595(3) 0.0338(17) Uani 1 1 d . . .
H43 H 0.2749 1.0999 0.4522 0.041 Uiso 1 1 calc R . .
O17 O 0.2116(3) 0.8652(3) 0.54242(19) 0.0258(10) Uani 1 1 d . . .
O18 O 0.3743(4) 0.8080(3) 0.4935(2) 0.0389(12) Uani 1 1 d . . .
C41 C 0.4695(6) 0.7739(5) 0.4716(4) 0.047(2) Uani 1 1 d . . .
H44 H 0.4627 0.7689 0.4247 0.071 Uiso 1 1 calc R . .
H45 H 0.4764 0.7184 0.4867 0.071 Uiso 1 1 calc R . .
H46 H 0.5348 0.8109 0.4883 0.071 Uiso 1 1 calc R . .
C42 C 0.1457(5) 1.0359(4) 0.5269(3) 0.0301(16) Uani 1 1 d . . .
H47 H 0.1225 1.0856 0.5105 0.036 Uiso 1 1 calc R . .
N5 N 0.0946(4) 1.0085(3) 0.5711(3) 0.0278(13) Uani 1 1 d . . .
O19 O 0.0101(4) 1.0607(3) 0.5856(2) 0.0359(12) Uani 1 1 d . . .
C43 C -0.0433(6) 1.0320(4) 0.6382(3) 0.0325(16) Uani 1 1 d . . .
H48 H -0.0619 0.9708 0.6302 0.039 Uiso 1 1 calc R . .
H49 H -0.1126 1.0593 0.6408 0.039 Uiso 1 1 calc R . .
C44 C 0.0274(7) 1.0508(5) 0.7012(3) 0.0420(19) Uani 1 1 d . . .
H50 H 0.1046 1.0631 0.6930 0.050 Uiso 1 1 calc R . .
H51 H 0.0037 1.1013 0.7246 0.050 Uiso 1 1 calc R . .
O20 O 0.0209(4) 0.9824(3) 0.7399(2) 0.0404(13) Uani 1 1 d . . .
N6 N 0.0745(4) 0.9147(3) 0.7146(2) 0.0265(13) Uani 1 1 d . . .
C45 C 0.0878(5) 0.8615(5) 0.7565(3) 0.0319(16) Uani 1 1 d . . .
H52 H 0.0656 0.8766 0.7975 0.038 Uiso 1 1 calc R . .
C46 C 0.1330(5) 0.7817(4) 0.7475(3) 0.0267(15) Uani 1 1 d . . .
C47 C 0.1691(5) 0.7512(4) 0.6901(3) 0.0221(14) Uani 1 1 d . . .
C48 C 0.1921(5) 0.6677(4) 0.6803(3) 0.0295(16) Uani 1 1 d . . .
C49 C 0.1989(5) 0.6184(5) 0.7312(4) 0.0363(18) Uani 1 1 d . . .
C50 C 0.1677(5) 0.6506(5) 0.7901(4) 0.043(2) Uani 1 1 d . . .
H53 H 0.1699 0.6170 0.8250 0.051 Uiso 1 1 calc R . .
C51 C 0.1346(5) 0.7288(5) 0.7977(3) 0.0391(19) Uani 1 1 d . . .
H54 H 0.1119 0.7487 0.8376 0.047 Uiso 1 1 calc R . .
O21 O 0.1827(3) 0.7961(3) 0.64143(18) 0.0240(10) Uani 1 1 d . . .
O22 O 0.2081(4) 0.6421(3) 0.6203(2) 0.0315(11) Uani 1 1 d . . .
C52 C 0.2319(8) 0.5343(6) 0.7252(5) 0.075(3) Uani 1 1 d . A .
H55 H 0.2234 0.5019 0.7601 0.091 Uiso 1 1 calc R . .
N7 N 0.2716(6) 0.4997(5) 0.6769(4) 0.072(3) Uani 1 1 d . . .
O23 O 0.3142(12) 0.4264(6) 0.7027(5) 0.095(6) Uani 0.667(18) 1 d P A 1
O24 O 0.2489(13) 0.4032(9) 0.6462(10) 0.043(7) Uani 0.333(18) 1 d P A 2
C53 C 0.3367(11) 0.3720(6) 0.6465(6) 0.087(4) Uani 1 1 d . . .
H56 H 0.3458 0.3145 0.6585 0.105 Uiso 0.667(18) 1 calc PR A 1
H57 H 0.2744 0.3693 0.6128 0.105 Uiso 0.667(18) 1 calc PR A 1
H58 H 0.3197 0.3153 0.6238 0.105 Uiso 0.333(18) 1 calc PR A 2
H59 H 0.3583 0.3634 0.6918 0.105 Uiso 0.333(18) 1 calc PR A 2
C54 C 0.4329(8) 0.4041(6) 0.6234(5) 0.066(3) Uani 1 1 d . A .
H60 H 0.4953 0.3726 0.6381 0.079 Uiso 1 1 calc R . .
H61 H 0.4497 0.4637 0.6400 0.079 Uiso 1 1 calc R . .
O25 O 0.4164(5) 0.3964(3) 0.5513(2) 0.0568(17) Uani 1 1 d . . .
N8 N 0.3628(5) 0.4651(3) 0.5297(3) 0.0350(14) Uani 1 1 d . A .
C55 C 0.3587(5) 0.4621(4) 0.4686(3) 0.0329(17) Uani 1 1 d . . .
H62 H 0.3896 0.4161 0.4476 0.039 Uiso 1 1 calc R A .
C56 C 0.3119(5) 0.5214(4) 0.4285(3) 0.0267(15) Uani 1 1 d . A .
C57 C 0.2725(5) 0.5953(4) 0.4517(3) 0.0240(14) Uani 1 1 d . . .
C58 C 0.2280(5) 0.6483(4) 0.4082(3) 0.0274(15) Uani 1 1 d . A .
C59 C 0.2264(6) 0.6307(4) 0.3436(3) 0.0322(16) Uani 1 1 d . . .
H63 H 0.1982 0.6682 0.3150 0.039 Uiso 1 1 calc R A .
C60 C 0.2673(6) 0.5561(5) 0.3206(3) 0.0373(18) Uani 1 1 d . A .
H64 H 0.2665 0.5426 0.2758 0.045 Uiso 1 1 calc R . .
C61 C 0.3088(6) 0.5020(4) 0.3622(3) 0.0358(17) Uani 1 1 d . . .
H65 H 0.3355 0.4513 0.3459 0.043 Uiso 1 1 calc R A .
O26 O 0.2736(4) 0.6201(3) 0.51335(19) 0.0292(11) Uani 1 1 d . A .
O27 O 0.1879(4) 0.7175(3) 0.43831(19) 0.0334(12) Uani 1 1 d . . .
C62 C 0.1243(7) 0.7680(5) 0.3987(3) 0.047(2) Uani 1 1 d . A .
H66 H 0.1699 0.7913 0.3679 0.070 Uiso 1 1 calc R . .
H67 H 0.0981 0.8137 0.4254 0.070 Uiso 1 1 calc R . .
H68 H 0.0614 0.7334 0.3755 0.070 Uiso 1 1 calc R . .
O28 O -0.0173(4) 0.8371(3) 0.5693(2) 0.0294(11) Uani 1 1 d . . .
O29 O 0.0557(4) 0.7197(3) 0.53348(19) 0.0301(11) Uani 1 1 d . . .
C63 C -0.0241(5) 0.7661(5) 0.5399(3) 0.0288(16) Uani 1 1 d . A .
C64 C -0.1318(6) 0.7285(5) 0.5092(3) 0.0412(19) Uani 1 1 d . . .
H69 H -0.1903 0.7573 0.5279 0.062 Uiso 1 1 calc R A .
H70 H -0.1398 0.6690 0.5162 0.062 Uiso 1 1 calc R . .
H71 H -0.1367 0.7343 0.4632 0.062 Uiso 1 1 calc R . .
O30 O 0.3911(4) 0.7448(3) 0.6077(2) 0.0304(11) Uani 1 1 d . . .
O31 O 0.4475(4) 0.6195(3) 0.6286(2) 0.0390(12) Uani 1 1 d . . .
C65 C 0.4585(6) 0.6987(5) 0.6335(3) 0.0356(18) Uani 1 1 d . A .
C66 C 0.5590(7) 0.7425(6) 0.6715(5) 0.071(3) Uani 1 1 d . . .
H72 H 0.6198 0.7441 0.6448 0.107 Uiso 1 1 calc R A .
H73 H 0.5788 0.7123 0.7088 0.107 Uiso 1 1 calc R . .
H74 H 0.5443 0.7998 0.6859 0.107 Uiso 1 1 calc R . .
O32 O 0.2784(4) 0.9749(3) 0.6627(2) 0.0353(12) Uani 1 1 d . . .
H75 H 0.2935 1.0261 0.6595 0.053 Uiso 1 1 calc R . .
C67 C 0.3725(6) 0.9396(5) 0.6872(4) 0.047(2) Uani 1 1 d . . .
H76 H 0.3588 0.9157 0.7271 0.071 Uiso 1 1 calc R . .
H77 H 0.4337 0.9829 0.6957 0.071 Uiso 1 1 calc R . .
H78 H 0.3909 0.8953 0.6561 0.071 Uiso 1 1 calc R . .
O33 O 0.1336(7) 0.4727(6) 0.5614(4) 0.124(3) Uani 1 1 d . . .
H79 H 0.1298 0.4429 0.5265 0.186 Uiso 1 1 calc R . .
C68 C 0.0265(9) 0.4741(7) 0.5828(7) 0.098(5) Uani 1 1 d . . .
H80 H 0.0324 0.4763 0.6300 0.118 Uiso 1 1 calc R . .
H81 H -0.0191 0.4225 0.5649 0.118 Uiso 1 1 calc R . .
C69 C -0.0269(13) 0.5506(11) 0.5608(8) 0.178(9) Uani 1 1 d . . .
H82 H -0.0992 0.5526 0.5764 0.267 Uiso 1 1 calc R . .
H83 H -0.0352 0.5471 0.5140 0.267 Uiso 1 1 calc R . .
H84 H 0.0193 0.6015 0.5778 0.267 Uiso 1 1 calc R . .
O34 O 0.1745(5) 0.7592(4) 0.1375(3) 0.0643(17) Uani 1 1 d . . .
O35 O 0.1055(5) 0.8649(4) 0.1830(3) 0.0543(15) Uani 1 1 d . . .
O36 O 0.1460(6) 0.7635(4) 0.2367(3) 0.087(2) Uani 1 1 d . . .
N9 N 0.1405(6) 0.7964(4) 0.1867(3) 0.0490(18) Uani 1 1 d . . .
O37 O 0.5284(7) 0.7842(5) 0.3161(3) 0.092(2) Uani 1 1 d . . .
O38 O 0.6453(8) 0.8507(6) 0.2691(4) 0.119(3) Uani 1 1 d . . .
O39 O 0.6480(7) 0.8704(5) 0.3683(4) 0.105(3) Uani 1 1 d . . .
N10 N 0.6037(8) 0.8349(5) 0.3160(4) 0.067(2) Uani 1 1 d . . .
C70 C 0.8714(15) 0.7330(12) 0.2870(11) 0.186(9) Uani 1 1 d . . .
H85 H 0.9342 0.7681 0.2764 0.279 Uiso 1 1 calc R . .
H86 H 0.8967 0.6815 0.3029 0.279 Uiso 1 1 calc R . .
H87 H 0.8351 0.7636 0.3200 0.279 Uiso 1 1 calc R . .
O40 O 0.7934(18) 0.7115(14) 0.2295(7) 0.308(11) Uani 1 1 d . . .
H88 H 0.8208 0.6785 0.2036 0.462 Uiso 1 1 calc R . .
O41 O 0.3354(5) 0.6455(4) 0.1387(3) 0.0675(18) Uani 1 1 d . . .
H89 H 0.2838 0.6769 0.1354 0.101 Uiso 1 1 calc R . .
C71 C 0.4163(12) 0.6802(7) 0.1915(6) 0.102(4) Uani 1 1 d D . .
H90 H 0.4109 0.6396 0.2239 0.122 Uiso 1 1 calc R . .
H91 H 0.3848 0.7309 0.2094 0.122 Uiso 1 1 calc R . .
C72 C 0.5506(19) 0.7084(19) 0.1954(17) 0.47(3) Uani 1 1 d D . .
H92 H 0.5784 0.7290 0.2395 0.709 Uiso 1 1 calc R . .
H93 H 0.5628 0.7528 0.1674 0.709 Uiso 1 1 calc R . .
H94 H 0.5893 0.6599 0.1817 0.709 Uiso 1 1 calc R . .

loop_
_atom_site_aniso_label
_atom_site_aniso_U_11
_atom_site_aniso_U_22
_atom_site_aniso_U_33
_atom_site_aniso_U_23
_atom_site_aniso_U_13
_atom_site_aniso_U_12
Sc1 0.0265(7) 0.0190(6) 0.0211(6) 0.0034(5) 0.0027(5) 0.0057(5)
Zn1 0.0227(4) 0.0191(4) 0.0331(4) 0.0061(3) -0.0015(3) 0.0034(3)
Zn2 0.0269(4) 0.0201(4) 0.0196(4) 0.0045(3) 0.0029(3) 0.0060(3)
C1 0.019(3) 0.023(4) 0.036(4) -0.005(3) 0.005(3) -0.004(3)
C2 0.019(3) 0.030(4) 0.025(3) -0.005(3) 0.006(3) 0.000(3)
C3 0.022(4) 0.026(4) 0.031(4) -0.003(3) 0.011(3) 0.005(3)
C4 0.026(4) 0.040(4) 0.027(4) -0.005(3) 0.002(3) -0.002(3)
C5 0.043(5) 0.038(4) 0.032(4) -0.020(3) 0.005(3) -0.006(4)
C6 0.035(4) 0.028(4) 0.041(4) -0.009(3) 0.001(3) 0.004(3)
O1 0.033(3) 0.022(2) 0.022(2) 0.0024(18) 0.0045(19) 0.010(2)
O2 0.034(3) 0.032(3) 0.025(2) 0.0001(19) 0.000(2) 0.015(2)
C7 0.038(4) 0.035(4) 0.029(4) 0.004(3) -0.005(3) 0.012(3)
C8 0.019(4) 0.019(4) 0.053(5) 0.000(3) 0.006(3) 0.006(3)
N1 0.024(3) 0.020(3) 0.043(4) 0.002(3) 0.002(3) 0.004(2)
O3 0.030(3) 0.028(3) 0.066(4) 0.012(2) 0.003(2) 0.019(2)
C9 0.037(4) 0.037(4) 0.045(5) 0.011(3) -0.008(3) 0.013(4)
C10 0.041(5) 0.025(4) 0.058(5) 0.015(4) -0.005(4) 0.004(3)
O4 0.043(3) 0.027(3) 0.050(3) 0.019(2) -0.004(2) 0.016(2)
N2 0.029(3) 0.024(3) 0.036(3) 0.010(3) -0.006(3) 0.005(3)
C11 0.027(4) 0.033(4) 0.025(4) 0.017(3) -0.003(3) -0.008(3)
C12 0.018(3) 0.025(4) 0.026(3) 0.010(3) -0.006(3) 0.003(3)
C13 0.015(3) 0.022(3) 0.023(3) 0.004(3) -0.004(2) -0.003(3)
C14 0.018(3) 0.024(3) 0.022(3) 0.008(3) -0.004(3) -0.001(3)
C15 0.021(3) 0.023(3) 0.025(3) 0.007(3) -0.001(3) 0.004(3)
C16 0.030(4) 0.037(4) 0.019(3) 0.009(3) 0.002(3) 0.005(3)
C17 0.023(4) 0.042(4) 0.021(3) 0.013(3) -0.003(3) 0.000(3)
O5 0.029(3) 0.018(2) 0.023(2) 0.0056(18) -0.0008(18) 0.0054(19)
O6 0.029(3) 0.019(2) 0.018(2) 0.0051(17) 0.0008(18) 0.0059(19)
C18 0.025(4) 0.033(4) 0.021(3) 0.003(3) 0.001(3) 0.004(3)
N3 0.032(3) 0.024(3) 0.022(3) 0.000(2) 0.008(2) 0.006(2)
O7 0.040(3) 0.031(3) 0.026(2) -0.002(2) 0.005(2) 0.015(2)
C19 0.045(5) 0.020(4) 0.035(4) 0.000(3) 0.010(3) 0.012(3)
C20 0.033(4) 0.032(4) 0.035(4) 0.005(3) 0.010(3) 0.014(3)
O8 0.033(3) 0.028(3) 0.028(2) 0.0060(19) 0.005(2) 0.015(2)
N4 0.029(3) 0.012(3) 0.028(3) 0.006(2) 0.000(2) 0.002(2)
C21 0.030(4) 0.020(3) 0.028(4) 0.003(3) -0.004(3) 0.001(3)
C22 0.028(4) 0.021(3) 0.033(4) 0.009(3) 0.005(3) 0.003(3)
C23 0.026(4) 0.024(4) 0.027(3) 0.010(3) 0.010(3) 0.005(3)
C24 0.025(4) 0.033(4) 0.045(4) 0.012(3) 0.009(3) 0.007(3)
C25 0.050(5) 0.049(5) 0.079(6) 0.032(5) 0.041(5) 0.012(4)
C26 0.063(6) 0.056(6) 0.092(7) 0.045(5) 0.050(6) 0.021(5)
C27 0.037(5) 0.037(5) 0.064(5) 0.024(4) 0.017(4) 0.002(4)
O9 0.028(2) 0.017(2) 0.021(2) 0.0037(17) 0.0050(18) 0.0043(19)
O10 0.038(3) 0.029(3) 0.047(3) 0.014(2) 0.016(2) 0.012(2)
C28 0.046(5) 0.048(5) 0.107(8) 0.022(5) 0.043(5) 0.027(5)
O11 0.026(3) 0.022(3) 0.051(3) 0.007(2) -0.009(2) 0.000(2)
O12 0.027(3) 0.019(2) 0.037(3) 0.005(2) 0.001(2) 0.003(2)
C29 0.025(4) 0.025(4) 0.039(4) 0.000(3) 0.002(3) -0.004(3)
C30 0.042(5) 0.035(5) 0.120(8) 0.028(5) -0.022(5) -0.006(4)
O13 0.023(2) 0.023(2) 0.023(2) 0.0013(18) 0.0013(18) 0.008(2)
O14 0.030(3) 0.020(2) 0.019(2) 0.0057(18) 0.0025(18) 0.001(2)
C31 0.031(4) 0.025(4) 0.018(3) 0.006(3) 0.001(3) -0.005(3)
C32 0.033(4) 0.035(4) 0.029(4) 0.004(3) 0.005(3) -0.003(3)
O15 0.026(3) 0.024(2) 0.039(3) 0.006(2) 0.003(2) -0.002(2)
C33 0.019(4) 0.050(5) 0.062(5) 0.021(4) 0.001(3) -0.004(3)
O16 0.028(3) 0.027(3) 0.032(3) 0.003(2) 0.000(2) 0.003(2)
C34 0.035(4) 0.030(4) 0.056(5) -0.002(4) 0.000(4) 0.003(3)
Sc2 0.0275(7) 0.0241(7) 0.0233(7) 0.0023(5) 0.0027(5) 0.0076(6)
Zn3 0.0288(4) 0.0237(4) 0.0193(4) 0.0016(3) 0.0034(3) 0.0031(3)
Zn4 0.0631(7) 0.0371(5) 0.0314(5) 0.0012(4) -0.0060(4) 0.0282(5)
C35 0.033(4) 0.038(4) 0.021(3) 0.006(3) -0.001(3) 0.000(3)
C36 0.028(4) 0.032(4) 0.016(3) 0.006(3) -0.001(3) 0.000(3)
C37 0.029(4) 0.035(4) 0.021(3) 0.004(3) 0.001(3) 0.008(3)
C38 0.032(4) 0.047(5) 0.028(4) 0.007(3) 0.014(3) 0.008(4)
C39 0.034(4) 0.049(5) 0.032(4) 0.021(3) 0.004(3) -0.007(4)
C40 0.032(4) 0.040(4) 0.035(4) 0.022(3) 0.005(3) 0.010(3)
O17 0.030(3) 0.028(3) 0.021(2) 0.0043(19) 0.0079(19) 0.003(2)
O18 0.039(3) 0.037(3) 0.046(3) 0.008(2) 0.019(2) 0.015(2)
C41 0.037(5) 0.045(5) 0.064(5) 0.005(4) 0.022(4) 0.009(4)
C42 0.033(4) 0.027(4) 0.032(4) 0.016(3) 0.000(3) 0.007(3)
N5 0.020(3) 0.031(3) 0.034(3) 0.005(3) 0.003(2) 0.008(3)
O19 0.034(3) 0.035(3) 0.045(3) 0.013(2) 0.018(2) 0.014(2)
C43 0.032(4) 0.031(4) 0.038(4) 0.008(3) 0.012(3) 0.010(3)
C44 0.052(5) 0.035(4) 0.042(5) -0.003(3) 0.021(4) 0.010(4)
O20 0.045(3) 0.047(3) 0.029(3) -0.008(2) 0.010(2) 0.007(3)
N6 0.022(3) 0.034(3) 0.022(3) -0.006(2) 0.007(2) 0.002(3)
C45 0.025(4) 0.047(5) 0.022(4) 0.000(3) 0.002(3) -0.006(3)
C46 0.012(3) 0.047(4) 0.021(3) 0.012(3) -0.003(3) 0.000(3)
C47 0.015(3) 0.032(4) 0.019(3) 0.010(3) -0.003(2) -0.002(3)
C48 0.015(3) 0.041(4) 0.035(4) 0.016(3) 0.000(3) 0.002(3)
C49 0.014(3) 0.041(4) 0.059(5) 0.032(4) 0.009(3) 0.001(3)
C50 0.019(4) 0.069(6) 0.046(5) 0.042(4) 0.005(3) 0.000(4)
C51 0.020(4) 0.069(6) 0.030(4) 0.022(4) 0.000(3) -0.005(4)
O21 0.031(3) 0.026(2) 0.017(2) 0.0056(18) 0.0030(18) 0.009(2)
O22 0.032(3) 0.030(3) 0.034(3) 0.009(2) 0.004(2) 0.008(2)
C52 0.058(6) 0.078(7) 0.115(9) 0.073(7) 0.048(6) 0.041(6)
N7 0.055(5) 0.050(5) 0.127(7) 0.040(5) 0.038(5) 0.030(4)
O23 0.199(15) 0.052(7) 0.054(8) 0.025(6) 0.040(9) 0.078(8)
O24 0.034(10) 0.010(8) 0.089(17) 0.015(8) 0.022(9) -0.001(7)
C53 0.108(10) 0.032(6) 0.130(10) 0.025(6) 0.034(8) 0.011(6)
C54 0.053(6) 0.038(5) 0.110(8) 0.018(5) -0.004(6) 0.017(5)
O25 0.086(5) 0.052(4) 0.044(3) 0.019(3) 0.018(3) 0.046(3)
N8 0.039(4) 0.027(3) 0.043(4) 0.009(3) 0.011(3) 0.013(3)
C55 0.027(4) 0.029(4) 0.042(4) -0.003(3) 0.008(3) 0.007(3)
C56 0.025(4) 0.031(4) 0.025(3) 0.006(3) 0.002(3) 0.004(3)
C57 0.022(4) 0.024(4) 0.024(3) -0.002(3) 0.001(3) -0.003(3)
C58 0.027(4) 0.025(4) 0.029(4) 0.000(3) 0.001(3) -0.001(3)
C59 0.035(4) 0.038(4) 0.022(4) 0.001(3) -0.001(3) 0.006(3)
C60 0.044(5) 0.046(5) 0.020(4) -0.006(3) 0.003(3) 0.009(4)
C61 0.035(4) 0.031(4) 0.039(4) -0.006(3) 0.000(3) 0.011(3)
O26 0.041(3) 0.024(2) 0.024(2) 0.0000(19) 0.004(2) 0.011(2)
O27 0.049(3) 0.034(3) 0.020(2) 0.002(2) 0.002(2) 0.020(2)
C62 0.068(6) 0.040(5) 0.034(4) 0.004(3) -0.004(4) 0.028(4)
O28 0.032(3) 0.031(3) 0.027(2) 0.006(2) 0.006(2) 0.007(2)
O29 0.031(3) 0.036(3) 0.025(2) 0.005(2) 0.003(2) 0.007(2)
C63 0.022(4) 0.042(4) 0.025(4) 0.016(3) 0.003(3) 0.003(3)
C64 0.031(4) 0.052(5) 0.038(4) -0.010(4) -0.003(3) 0.007(4)
O30 0.029(3) 0.027(3) 0.035(3) 0.002(2) 0.001(2) 0.009(2)
O31 0.043(3) 0.035(3) 0.041(3) 0.007(2) 0.001(2) 0.015(3)
C65 0.026(4) 0.052(5) 0.030(4) 0.001(3) 0.005(3) 0.014(4)
C66 0.039(5) 0.070(7) 0.095(7) -0.007(6) -0.028(5) 0.003(5)
O32 0.025(3) 0.036(3) 0.043(3) 0.005(2) -0.007(2) 0.002(2)
C67 0.036(5) 0.041(5) 0.060(5) -0.010(4) -0.011(4) 0.007(4)
O33 0.102(7) 0.127(8) 0.138(8) -0.020(6) 0.018(6) 0.009(6)
C68 0.054(7) 0.065(8) 0.193(14) 0.027(8) 0.067(8) 0.025(6)
C69 0.146(16) 0.20(2) 0.168(16) -0.071(15) 0.066(13) -0.083(14)
O34 0.080(5) 0.062(4) 0.045(4) -0.009(3) -0.011(3) 0.004(3)
O35 0.048(4) 0.054(4) 0.063(4) 0.022(3) 0.001(3) 0.006(3)
O36 0.126(7) 0.075(5) 0.063(4) 0.045(4) -0.002(4) -0.014(4)
N9 0.052(4) 0.037(4) 0.053(5) 0.017(4) -0.015(3) -0.016(3)
O37 0.102(6) 0.084(6) 0.084(5) 0.009(4) -0.005(4) -0.015(5)
O38 0.135(8) 0.158(9) 0.080(6) 0.046(6) 0.045(6) 0.031(7)
O39 0.117(7) 0.108(7) 0.077(5) 0.005(5) -0.012(5) -0.037(5)
N10 0.099(7) 0.034(4) 0.065(6) 0.021(4) -0.005(5) -0.027(4)
C70 0.148(17) 0.145(17) 0.26(3) 0.043(18) 0.010(17) -0.065(13)
O40 0.34(3) 0.46(3) 0.150(13) 0.076(17) 0.129(15) 0.02(2)
O41 0.077(5) 0.040(4) 0.076(4) -0.003(3) -0.017(4) -0.013(3)
C71 0.130(12) 0.051(7) 0.126(11) 0.006(7) 0.028(9) 0.001(8)
C72 0.65(8) 0.39(5) 0.51(6) 0.30(5) 0.32(6) 0.25(6)

loop_
_atom_type_symbol
_atom_type_description
_atom_type_scat_dispersion_real
_atom_type_scat_dispersion_imag
_atom_type_scat_source
C C 0.0033 0.0016 'International Tables Vol C Tables 4.2.6.8 and 6.1.1.4'
H H 0.0000 0.0000 'International Tables Vol C Tables 4.2.6.8 and 6.1.1.4'
N N 0.0061 0.0033 'International Tables Vol C Tables 4.2.6.8 and 6.1.1.4'
O O 0.0106 0.0060 'International Tables Vol C Tables 4.2.6.8 and 6.1.1.4'
Sc Sc 0.2519 0.3716 'International Tables Vol C Tables 4.2.6.8 and 6.1.1.4'
Zn Zn 0.2839 1.4301 'International Tables Vol C Tables 4.2.6.8 and 6.1.1.4'

loop_
_geom_angle_atom_site_label_1
_geom_angle_atom_site_label_2
_geom_angle_atom_site_label_3
_geom_angle
O1 Sc1 O12 84.16(17)
O1 Sc1 O13 101.76(17)
O12 Sc1 O13 161.47(17)
O1 Sc1 O9 146.42(16)
O12 Sc1 O9 100.30(16)
O13 Sc1 O9 84.55(16)
O1 Sc1 O6 141.97(16)
O12 Sc1 O6 85.29(16)
O13 Sc1 O6 79.27(16)
O9 Sc1 O6 71.51(15)
O1 Sc1 O5 70.70(16)
O12 Sc1 O5 79.20(16)
O13 Sc1 O5 86.17(16)
O9 Sc1 O5 142.88(15)
O6 Sc1 O5 71.46(15)
O1 Sc1 O2 66.82(15)
O12 Sc1 O2 126.87(16)
O13 Sc1 O2 71.13(15)
O9 Sc1 O2 84.80(15)
O6 Sc1 O2 143.61(15)
O5 Sc1 O2 125.50(16)
O1 Sc1 O10 87.34(16)
O12 Sc1 O10 68.87(16)
O13 Sc1 O10 128.44(16)
O9 Sc1 O10 64.17(14)
O6 Sc1 O10 122.16(16)
O5 Sc1 O10 142.91(16)
O2 Sc1 O10 66.39(16)
O1 Sc1 Zn2 171.12(13)
O12 Sc1 Zn2 102.82(12)
O13 Sc1 Zn2 69.92(11)
O9 Sc1 Zn2 38.45(10)
O6 Sc1 Zn2 35.45(10)
O5 Sc1 Zn2 104.91(11)
O2 Sc1 Zn2 111.87(10)
O10 Sc1 Zn2 100.24(11)
O1 Sc1 Zn1 37.49(11)
O12 Sc1 Zn1 69.65(12)
O13 Sc1 Zn1 104.40(12)
O9 Sc1 Zn1 169.77(12)
O6 Sc1 Zn1 104.87(11)
O5 Sc1 Zn1 35.67(11)
O2 Sc1 Zn1 102.66(11)
O10 Sc1 Zn1 112.13(11)
Zn2 Sc1 Zn1 139.90(5)
O5 Zn1 O1 74.64(16)
O5 Zn1 O11 91.10(18)
O1 Zn1 O11 91.18(18)
O5 Zn1 N1 160.30(19)
O1 Zn1 N1 86.01(19)
O11 Zn1 N1 93.0(2)
O5 Zn1 N2 86.99(18)
O1 Zn1 N2 161.53(18)
O11 Zn1 N2 91.1(2)
N1 Zn1 N2 112.2(2)
O5 Zn1 Sc1 39.15(12)
O1 Zn1 Sc1 38.15(11)
O11 Zn1 Sc1 80.57(12)
N1 Zn1 Sc1 122.90(16)
N2 Zn1 Sc1 124.56(15)
O6 Zn2 N4 162.62(18)
O6 Zn2 O14 92.19(17)
N4 Zn2 O14 92.79(18)
O6 Zn2 O9 76.12(15)
N4 Zn2 O9 87.18(18)
O14 Zn2 O9 90.61(16)
O6 Zn2 N3 85.73(18)
N4 Zn2 N3 109.9(2)
O14 Zn2 N3 98.74(18)
O9 Zn2 N3 159.91(18)
O6 Zn2 Sc1 39.30(11)
N4 Zn2 Sc1 125.56(14)
O14 Zn2 Sc1 80.86(12)
O9 Zn2 Sc1 39.43(11)
N3 Zn2 Sc1 124.52(14)
C6 C1 C2 119.2(6)
C6 C1 C8 117.9(6)
C2 C1 C8 122.9(6)
O1 C2 C1 124.9(6)
O1 C2 C3 117.1(5)
C1 C2 C3 117.9(6)
C4 C3 O2 126.3(6)
C4 C3 C2 122.4(6)
O2 C3 C2 111.3(5)
C3 C4 C5 118.6(7)
C3 C4 H1 120.7
C5 C4 H1 120.7
C6 C5 C4 120.3(6)
C6 C5 H2 119.8
C4 C5 H2 119.8
C5 C6 C1 121.6(6)
C5 C6 H3 119.2
C1 C6 H3 119.2
C2 O1 Zn1 126.1(4)
C2 O1 Sc1 127.8(4)
Zn1 O1 Sc1 104.36(17)
C3 O2 C7 117.5(5)
C3 O2 Sc1 116.8(4)
C7 O2 Sc1 125.6(4)
O2 C7 H4 109.5
O2 C7 H5 109.5
H4 C7 H5 109.5
O2 C7 H6 109.5
H4 C7 H6 109.5
H5 C7 H6 109.5
N1 C8 C1 127.6(6)
N1 C8 H7 116.2
C1 C8 H7 116.2
C8 N1 O3 110.8(5)
C8 N1 Zn1 125.8(4)
O3 N1 Zn1 123.3(4)
N1 O3 C9 111.0(5)
O3 C9 C10 112.3(6)
O3 C9 H8 109.1
C10 C9 H8 109.1
O3 C9 H9 109.1
C10 C9 H9 109.1
H8 C9 H9 107.9
O4 C10 C9 114.2(6)
O4 C10 H10 108.7
C9 C10 H10 108.7
O4 C10 H11 108.7
C9 C10 H11 108.7
H10 C10 H11 107.6
N2 O4 C10 110.4(5)
C11 N2 O4 108.4(5)
C11 N2 Zn1 126.2(4)
O4 N2 Zn1 125.3(4)
N2 C11 C12 126.2(6)
N2 C11 H12 116.9
C12 C11 H12 116.9
C13 C12 C17 118.7(6)
C13 C12 C11 123.2(6)
C17 C12 C11 117.9(5)
O5 C13 C12 125.5(6)
O5 C13 C14 115.3(5)
C12 C13 C14 119.2(6)
O6 C14 C15 124.8(5)
O6 C14 C13 114.6(5)
C15 C14 C13 120.7(5)
C14 C15 C16 118.3(6)
C14 C15 C18 123.7(5)
C16 C15 C18 118.0(6)
C17 C16 C15 121.2(6)
C17 C16 H13 119.4
C15 C16 H13 119.4
C16 C17 C12 121.0(6)
C16 C17 H14 119.5
C12 C17 H14 119.5
C13 O5 Zn1 129.3(4)
C13 O5 Sc1 118.6(4)
Zn1 O5 Sc1 105.18(18)
C14 O6 Zn2 131.2(4)
C14 O6 Sc1 119.2(4)
Zn2 O6 Sc1 105.25(17)
N3 C18 C15 125.4(6)
N3 C18 H15 117.3
C15 C18 H15 117.3
C18 N3 O7 108.3(5)
C18 N3 Zn2 126.8(4)
O7 N3 Zn2 125.0(4)
N3 O7 C19 109.7(4)
O7 C19 C20 111.7(6)
O7 C19 H16 109.3
C20 C19 H16 109.3
O7 C19 H17 109.3
C20 C19 H17 109.3
H16 C19 H17 108.0
O8 C20 C19 110.3(6)
O8 C20 H18 109.6
C19 C20 H18 109.6
O8 C20 H19 109.6
C19 C20 H19 109.6
H18 C20 H19 108.1
N4 O8 C20 109.6(4)
C21 N4 O8 110.0(5)
C21 N4 Zn2 125.6(4)
O8 N4 Zn2 124.4(4)
N4 C21 C22 125.9(6)
N4 C21 H20 117.0
C22 C21 H20 117.0
C27 C22 C23 118.2(6)
C27 C22 C21 116.1(6)
C23 C22 C21 125.7(6)
O9 C23 C24 118.1(5)
O9 C23 C22 123.2(5)
C24 C23 C22 118.7(6)
O10 C24 C25 125.9(6)
O10 C24 C23 112.2(6)
C25 C24 C23 122.0(6)
C24 C25 C26 119.2(7)
C24 C25 H21 120.4
C26 C25 H21 120.4
C27 C26 C25 120.4(7)
C27 C26 H22 119.8
C25 C26 H22 119.8
C26 C27 C22 121.5(7)
C26 C27 H23 119.3
C22 C27 H23 119.3
C23 O9 Zn2 124.6(4)
C23 O9 Sc1 130.3(4)
Zn2 O9 Sc1 102.11(17)
C24 O10 C28 118.0(5)
C24 O10 Sc1 115.0(4)
C28 O10 Sc1 126.9(4)
O10 C28 H24 109.5
O10 C28 H25 109.5
H24 C28 H25 109.5
O10 C28 H26 109.5
H24 C28 H26 109.5
H25 C28 H26 109.5
C29 O11 Zn1 124.4(4)
C29 O12 Sc1 138.7(4)
O11 C29 O12 126.3(6)
O11 C29 C30 117.9(6)
O12 C29 C30 115.8(6)
C29 C30 H27 109.5
C29 C30 H28 109.5
H27 C30 H28 109.5
C29 C30 H29 109.5
H27 C30 H29 109.5
H28 C30 H29 109.5
C31 O13 Sc1 138.4(4)
C31 O14 Zn2 124.1(4)
O13 C31 O14 126.0(6)
O13 C31 C32 117.0(6)
O14 C31 C32 117.1(6)
C31 C32 H30 109.5
C31 C32 H31 109.5
H30 C32 H31 109.5
C31 C32 H32 109.5
H30 C32 H32 109.5
H31 C32 H32 109.5
C33 O15 H33 109.5
O15 C33 H34 109.5
O15 C33 H35 109.5
H34 C33 H35 109.5
O15 C33 H36 109.5
H34 C33 H36 109.5
H35 C33 H36 109.5
C34 O16 H37 109.5
O16 C34 H38 109.5
O16 C34 H39 109.5
H38 C34 H39 109.5
O16 C34 H40 109.5
H38 C34 H40 109.5
H39 C34 H40 109.5
O17 Sc2 O26 146.97(17)
O17 Sc2 O21 71.88(15)
O26 Sc2 O21 141.15(17)
O17 Sc2 O30 102.26(17)
O26 Sc2 O30 84.91(17)
O21 Sc2 O30 84.45(16)
O17 Sc2 O29 85.41(17)
O26 Sc2 O29 98.88(18)
O21 Sc2 O29 80.21(16)
O30 Sc2 O29 159.81(17)
O17 Sc2 O22 143.03(16)
O26 Sc2 O22 69.87(17)
O21 Sc2 O22 71.41(17)
O30 Sc2 O22 78.40(17)
O29 Sc2 O22 84.28(17)
O17 Sc2 O27 84.18(15)
O26 Sc2 O27 66.62(15)
O21 Sc2 O27 144.27(15)
O30 Sc2 O27 127.32(17)
O29 Sc2 O27 71.60(16)
O22 Sc2 O27 125.28(18)
O17 Sc2 O18 65.36(15)
O26 Sc2 O18 88.00(17)
O21 Sc2 O18 122.43(17)
O30 Sc2 O18 69.59(17)
O29 Sc2 O18 130.10(17)
O22 Sc2 O18 142.54(17)
O27 Sc2 O18 66.21(17)
O17 Sc2 Zn4 169.17(13)
O26 Sc2 Zn4 37.73(12)
O21 Sc2 Zn4 104.33(12)
O30 Sc2 Zn4 67.05(12)
O29 Sc2 Zn4 104.14(13)
O22 Sc2 Zn4 36.09(12)
O27 Sc2 Zn4 103.52(11)
O18 Sc2 Zn4 110.44(11)
O17 Sc2 Zn3 38.12(11)
O26 Sc2 Zn3 171.00(14)
O21 Sc2 Zn3 35.34(11)
O30 Sc2 Zn3 101.55(12)
O29 Sc2 Zn3 72.90(12)
O22 Sc2 Zn3 105.05(13)
O27 Sc2 Zn3 112.94(11)
O18 Sc2 Zn3 100.07(11)
Zn4 Sc2 Zn3 139.57(5)
O21 Zn3 N5 161.63(18)
O21 Zn3 O17 75.45(16)
N5 Zn3 O17 86.21(18)
O21 Zn3 N6 86.24(18)
N5 Zn3 N6 112.1(2)
O17 Zn3 N6 160.90(18)
O21 Zn3 O28 88.93(17)
N5 Zn3 O28 89.12(19)
O17 Zn3 O28 87.16(17)
N6 Zn3 O28 98.08(18)
O21 Zn3 Sc2 38.62(11)
N5 Zn3 Sc2 123.24(15)
O17 Zn3 Sc2 38.52(12)
N6 Zn3 Sc2 124.38(15)
O28 Zn3 Sc2 78.84(12)
O22 Zn4 O31 95.42(19)
O22 Zn4 O26 75.07(17)
O31 Zn4 O26 97.23(19)
O22 Zn4 N8 157.1(2)
O31 Zn4 N8 99.9(2)
O26 Zn4 N8 86.2(2)
O22 Zn4 N7 85.6(2)
O31 Zn4 N7 96.5(3)
O26 Zn4 N7 157.2(2)
N8 Zn4 N7 109.2(3)
O22 Zn4 Sc2 40.18(13)
O31 Zn4 Sc2 83.94(14)
O26 Zn4 Sc2 39.26(11)
N8 Zn4 Sc2 124.87(16)
N7 Zn4 Sc2 125.1(2)
C40 C35 C36 119.7(6)
C40 C35 C42 117.5(6)
C36 C35 C42 122.7(6)
O17 C36 C35 125.2(6)
O17 C36 C37 117.4(6)
C35 C36 C37 117.4(6)
C38 C37 O18 126.3(6)
C38 C37 C36 122.4(6)
O18 C37 C36 111.3(6)
C37 C38 C39 118.4(6)
C37 C38 H41 120.8
C39 C38 H41 120.8
C40 C39 C38 120.8(6)
C40 C39 H42 119.6
C38 C39 H42 119.6
C39 C40 C35 121.3(6)
C39 C40 H43 119.4
C35 C40 H43 119.4
C36 O17 Zn3 123.6(4)
C36 O17 Sc2 130.2(4)
Zn3 O17 Sc2 103.36(18)
C37 O18 C41 117.2(5)
C37 O18 Sc2 114.9(4)
C41 O18 Sc2 127.8(4)
O18 C41 H44 109.5
O18 C41 H45 109.5
H44 C41 H45 109.5
O18 C41 H46 109.5
H44 C41 H46 109.5
H45 C41 H46 109.5
N5 C42 C35 126.2(6)
N5 C42 H47 116.9
C35 C42 H47 116.9
C42 N5 O19 110.4(5)
C42 N5 Zn3 126.7(4)
O19 N5 Zn3 122.8(4)
N5 O19 C43 110.1(5)
O19 C43 C44 112.3(6)
O19 C43 H48 109.1
C44 C43 H48 109.1
O19 C43 H49 109.1
C44 C43 H49 109.1
H48 C43 H49 107.9
O20 C44 C43 111.8(6)
O20 C44 H50 109.3
C43 C44 H50 109.3
O20 C44 H51 109.3
C43 C44 H51 109.3
H50 C44 H51 107.9
N6 O20 C44 111.1(5)
C45 N6 O20 109.9(5)
C45 N6 Zn3 126.0(5)
O20 N6 Zn3 124.1(4)
N6 C45 C46 126.7(6)
N6 C45 H52 116.7
C46 C45 H52 116.7
C47 C46 C51 117.9(7)
C47 C46 C45 123.2(6)
C51 C46 C45 118.8(6)
O21 C47 C46 124.6(6)
O21 C47 C48 115.2(5)
C46 C47 C48 120.3(6)
O22 C48 C49 125.0(7)
O22 C48 C47 114.8(5)
C49 C48 C47 120.1(7)
C48 C49 C50 118.8(7)
C48 C49 C52 122.6(8)
C50 C49 C52 118.6(7)
C51 C50 C49 120.7(6)
C51 C50 H53 119.7
C49 C50 H53 119.7
C50 C51 C46 121.4(7)
C50 C51 H54 119.3
C46 C51 H54 119.3
C47 O21 Zn3 131.9(4)
C47 O21 Sc2 119.9(4)
Zn3 O21 Sc2 106.05(17)
C48 O22 Zn4 127.1(4)
C48 O22 Sc2 117.5(4)
Zn4 O22 Sc2 103.7(2)
N7 C52 C49 125.5(8)
N7 C52 H55 117.2
C49 C52 H55 117.2
C52 N7 O23 101.5(8)
C52 N7 O24 127.7(9)
O23 N7 O24 52.9(7)
C52 N7 Zn4 127.3(6)
O23 N7 Zn4 129.3(6)
O24 N7 Zn4 97.7(8)
N7 O23 C53 105.0(8)
C53 O24 N7 108.5(13)
O24 C53 C54 127.4(11)
O24 C53 O23 60.6(10)
C54 C53 O23 109.4(11)
O24 C53 H56 122.3
C54 C53 H56 109.8
O23 C53 H56 109.8
O24 C53 H57 49.3
C54 C53 H57 109.8
O23 C53 H57 109.8
H56 C53 H57 108.2
O24 C53 H58 105.4
C54 C53 H58 105.4
O23 C53 H58 143.4
H56 C53 H58 45.9
H57 C53 H58 67.1
O24 C53 H59 105.4
C54 C53 H59 105.4
O23 C53 H59 54.0
H56 C53 H59 60.6
H57 C53 H59 144.7
H58 C53 H59 106.0
C53 C54 O25 109.0(9)
C53 C54 H60 109.9
O25 C54 H60 109.9
C53 C54 H61 109.9
O25 C54 H61 109.9
H60 C54 H61 108.3
N8 O25 C54 110.1(5)
C55 N8 O25 109.5(5)
C55 N8 Zn4 128.2(5)
O25 N8 Zn4 122.3(4)
N8 C55 C56 126.6(6)
N8 C55 H62 116.7
C56 C55 H62 116.7
C57 C56 C61 119.3(6)
C57 C56 C55 123.9(6)
C61 C56 C55 116.7(6)
O26 C57 C56 124.0(6)
O26 C57 C58 116.9(5)
C56 C57 C58 119.1(6)
C59 C58 O27 125.6(6)
C59 C58 C57 122.0(6)
O27 C58 C57 112.4(5)
C58 C59 C60 118.5(6)
C58 C59 H63 120.8
C60 C59 H63 120.8
C61 C60 C59 120.7(6)
C61 C60 H64 119.7
C59 C60 H64 119.7
C60 C61 C56 120.4(6)
C60 C61 H65 119.8
C56 C61 H65 119.8
C57 O26 Zn4 129.6(4)
C57 O26 Sc2 127.3(4)
Zn4 O26 Sc2 103.01(18)
C58 O27 C62 116.9(5)
C58 O27 Sc2 115.7(4)
C62 O27 Sc2 127.5(4)
O27 C62 H66 109.5
O27 C62 H67 109.5
H66 C62 H67 109.5
O27 C62 H68 109.5
H66 C62 H68 109.5
H67 C62 H68 109.5
C63 O28 Zn3 126.8(4)
C63 O29 Sc2 134.8(4)
O28 C63 O29 125.8(6)
O28 C63 C64 119.4(6)
O29 C63 C64 114.7(6)
C63 C64 H69 109.5
C63 C64 H70 109.5
H69 C64 H70 109.5
C63 C64 H71 109.5
H69 C64 H71 109.5
H70 C64 H71 109.5
C65 O30 Sc2 141.3(5)
C65 O31 Zn4 122.0(4)
O31 C65 O30 124.8(7)
O31 C65 C66 118.6(7)
O30 C65 C66 116.6(7)
C65 C66 H72 109.5
C65 C66 H73 109.5
H72 C66 H73 109.5
C65 C66 H74 109.5
H72 C66 H74 109.5
H73 C66 H74 109.5
C67 O32 H75 109.5
O32 C67 H76 109.5
O32 C67 H77 109.5
H76 C67 H77 109.5
O32 C67 H78 109.5
H76 C67 H78 109.5
H77 C67 H78 109.5
C68 O33 H79 109.5
O33 C68 C69 109.3(10)
O33 C68 H80 109.8
C69 C68 H80 109.8
O33 C68 H81 109.8
C69 C68 H81 109.8
H80 C68 H81 108.3
C68 C69 H82 109.5
C68 C69 H83 109.5
H82 C69 H83 109.5
C68 C69 H84 109.5
H82 C69 H84 109.5
H83 C69 H84 109.5
O35 N9 O36 121.6(8)
O35 N9 O34 119.0(7)
O36 N9 O34 119.4(8)
O37 N10 O38 124.2(10)
O37 N10 O39 118.7(9)
O38 N10 O39 116.9(10)
O40 C70 H85 109.5
O40 C70 H86 109.5
H85 C70 H86 109.5
O40 C70 H87 109.5
H85 C70 H87 109.5
H86 C70 H87 109.5
C70 O40 H88 109.5
C71 O41 H89 109.5
O41 C71 C72 132.5(16)
O41 C71 H90 104.1
C72 C71 H90 104.1
O41 C71 H91 104.1
C72 C71 H91 104.1
H90 C71 H91 105.5
C71 C72 H92 109.5
C71 C72 H93 109.5
H92 C72 H93 109.5
C71 C72 H94 109.5
H92 C72 H94 109.5
H93 C72 H94 109.5

loop_
_geom_bond_atom_site_label_1
_geom_bond_atom_site_label_2
_geom_bond_distance
Sc1 O1 2.123(4)
Sc1 O12 2.133(5)
Sc1 O13 2.145(4)
Sc1 O9 2.146(4)
Sc1 O6 2.168(4)
Sc1 O5 2.178(4)
Sc1 O2 2.433(4)
Sc1 O10 2.583(5)
Sc1 Zn2 3.3025(18)
Sc1 Zn1 3.3293(19)
Zn1 O5 2.011(4)
Zn1 O1 2.092(4)
Zn1 O11 2.094(5)
Zn1 N1 2.107(5)
Zn1 N2 2.145(5)
Zn2 O6 1.985(4)
Zn2 N4 2.099(5)
Zn2 O14 2.100(4)
Zn2 O9 2.100(4)
Zn2 N3 2.179(5)
C1 C6 1.394(9)
C1 C2 1.404(9)
C1 C8 1.453(9)
C2 O1 1.319(7)
C2 C3 1.418(9)
C3 C4 1.362(9)
C3 O2 1.379(7)
C4 C5 1.405(9)
C4 H1 0.9500
C5 C6 1.369(10)
C5 H2 0.9500
C6 H3 0.9500
O2 C7 1.445(7)
C7 H4 0.9800
C7 H5 0.9800
C7 H6 0.9800
C8 N1 1.277(8)
C8 H7 0.9500
N1 O3 1.419(6)
O3 C9 1.441(8)
C9 C10 1.506(10)
C9 H8 0.9900
C9 H9 0.9900
C10 O4 1.429(8)
C10 H10 0.9900
C10 H11 0.9900
O4 N2 1.426(6)
N2 C11 1.289(8)
C11 C12 1.454(9)
C11 H12 0.9500
C12 C13 1.391(8)
C12 C17 1.408(9)
C13 O5 1.318(7)
C13 C14 1.414(8)
C14 O6 1.328(7)
C14 C15 1.385(8)
C15 C16 1.404(8)
C15 C18 1.455(8)
C16 C17 1.355(9)
C16 H13 0.9500
C17 H14 0.9500
C18 N3 1.285(8)
C18 H15 0.9500
N3 O7 1.416(6)
O7 C19 1.443(8)
C19 C20 1.537(9)
C19 H16 0.9900
C19 H17 0.9900
C20 O8 1.437(8)
C20 H18 0.9900
C20 H19 0.9900
O8 N4 1.423(6)
N4 C21 1.285(8)
C21 C22 1.444(9)
C21 H20 0.9500
C22 C27 1.408(9)
C22 C23 1.410(8)
C23 O9 1.325(7)
C23 C24 1.396(9)
C24 O10 1.368(8)
C24 C25 1.375(10)
C25 C26 1.384(11)
C25 H21 0.9500
C26 C27 1.365(10)
C26 H22 0.9500
C27 H23 0.9500
O10 C28 1.446(8)
C28 H24 0.9800
C28 H25 0.9800
C28 H26 0.9800
O11 C29 1.257(8)
O12 C29 1.264(8)
C29 C30 1.490(10)
C30 H27 0.9800
C30 H28 0.9800
C30 H29 0.9800
O13 C31 1.245(7)
O14 C31 1.270(7)
C31 C32 1.512(9)
C32 H30 0.9800
C32 H31 0.9800
C32 H32 0.9800
O15 C33 1.404(8)
O15 H33 0.8400
C33 H34 0.9800
C33 H35 0.9800
C33 H36 0.9800
O16 C34 1.437(8)
O16 H37 0.8400
C34 H38 0.9800
C34 H39 0.9800
C34 H40 0.9800
Sc2 O17 2.111(4)
Sc2 O26 2.138(4)
Sc2 O21 2.141(4)
Sc2 O30 2.151(5)
Sc2 O29 2.157(5)
Sc2 O22 2.187(5)
Sc2 O27 2.451(4)
Sc2 O18 2.536(5)
Sc2 Zn4 3.292(2)
Sc2 Zn3 3.2972(18)
Zn3 O21 1.984(4)
Zn3 N5 2.086(5)
Zn3 O17 2.092(4)
Zn3 N6 2.162(5)
Zn3 O28 2.167(5)
Zn4 O22 1.996(4)
Zn4 O31 2.034(5)
Zn4 O26 2.068(4)
Zn4 N8 2.075(6)
Zn4 N7 2.121(8)
C35 C40 1.387(9)
C35 C36 1.397(9)
C35 C42 1.464(9)
C36 O17 1.325(7)
C36 C37 1.420(9)
C37 C38 1.364(9)
C37 O18 1.383(8)
C38 C39 1.392(10)
C38 H41 0.9500
C39 C40 1.361(9)
C39 H42 0.9500
C40 H43 0.9500
O18 C41 1.430(8)
C41 H44 0.9800
C41 H45 0.9800
C41 H46 0.9800
C42 N5 1.268(8)
C42 H47 0.9500
N5 O19 1.423(6)
O19 C43 1.438(8)
C43 C44 1.510(10)
C43 H48 0.9900
C43 H49 0.9900
C44 O20 1.430(8)
C44 H50 0.9900
C44 H51 0.9900
O20 N6 1.406(7)
N6 C45 1.290(8)
C45 C46 1.441(9)
C45 H52 0.9500
C46 C47 1.393(9)
C46 C51 1.417(9)
C47 O21 1.323(7)
C47 C48 1.395(9)
C48 O22 1.334(8)
C48 C49 1.391(9)
C49 C50 1.405(10)
C49 C52 1.439(11)
C50 C51 1.350(10)
C50 H53 0.9500
C51 H54 0.9500
C52 N7 1.274(12)
C52 H55 0.9500
N7 O23 1.452(10)
N7 O24 1.622(17)
O23 C53 1.472(14)
O24 C53 1.223(16)
C53 C54 1.405(13)
C53 H56 0.9900
C53 H57 0.9900
C53 H58 0.9900
C53 H59 0.9900
C54 O25 1.510(11)
C54 H60 0.9900
C54 H61 0.9900
O25 N8 1.413(7)
N8 C55 1.283(8)
C55 C56 1.444(9)
C55 H62 0.9500
C56 C57 1.384(9)
C56 C61 1.404(9)
C57 O26 1.326(7)
C57 C58 1.406(9)
C58 C59 1.365(9)
C58 O27 1.381(7)
C59 C60 1.401(9)
C59 H63 0.9500
C60 C61 1.378(9)
C60 H64 0.9500
C61 H65 0.9500
O27 C62 1.433(7)
C62 H66 0.9800
C62 H67 0.9800
C62 H68 0.9800
O28 C63 1.245(8)
O29 C63 1.285(8)
C63 C64 1.478(9)
C64 H69 0.9800
C64 H70 0.9800
C64 H71 0.9800
O30 C65 1.267(8)
O31 C65 1.264(9)
C65 C66 1.499(10)
C66 H72 0.9800
C66 H73 0.9800
C66 H74 0.9800
O32 C67 1.400(8)
O32 H75 0.8400
C67 H76 0.9800
C67 H77 0.9800
C67 H78 0.9800
O33 C68 1.435(12)
O33 H79 0.8400
C68 C69 1.52(2)
C68 H80 0.9900
C68 H81 0.9900
C69 H82 0.9800
C69 H83 0.9800
C69 H84 0.9800
O34 N9 1.275(8)
O35 N9 1.218(8)
O36 N9 1.220(8)
O37 N10 1.188(10)
O38 N10 1.195(10)
O39 N10 1.252(10)
C70 O40 1.47(2)
C70 H85 0.9800
C70 H86 0.9800
C70 H87 0.9800
O40 H88 0.8400
O41 C71 1.461(14)
O41 H89 0.8400
C71 C72 1.672(19)
C71 H90 0.9900
C71 H91 0.9900
C72 H92 0.9800
C72 H93 0.9800
C72 H94 0.9800

loop_
_geom_torsion_atom_site_label_1
_geom_torsion_atom_site_label_2
_geom_torsion_atom_site_label_3
_geom_torsion_atom_site_label_4
_geom_torsion
O1 Sc1 Zn1 O5 -152.2(3)
O12 Sc1 Zn1 O5 100.0(2)
O13 Sc1 Zn1 O5 -61.6(2)
O9 Sc1 Zn1 O5 88.8(7)
O6 Sc1 Zn1 O5 20.9(2)
O2 Sc1 Zn1 O5 -135.1(2)
O10 Sc1 Zn1 O5 155.5(2)
Zn2 Sc1 Zn1 O5 14.2(2)
O12 Sc1 Zn1 O1 -107.8(2)
O13 Sc1 Zn1 O1 90.6(2)
O9 Sc1 Zn1 O1 -119.0(7)
O6 Sc1 Zn1 O1 173.1(2)
O5 Sc1 Zn1 O1 152.2(3)
O2 Sc1 Zn1 O1 17.2(2)
O10 Sc1 Zn1 O1 -52.2(2)
Zn2 Sc1 Zn1 O1 166.4(2)
O1 Sc1 Zn1 O11 104.2(2)
O12 Sc1 Zn1 O11 -3.56(18)
O13 Sc1 Zn1 O11 -165.16(17)
O9 Sc1 Zn1 O11 -14.8(7)
O6 Sc1 Zn1 O11 -82.67(18)
O5 Sc1 Zn1 O11 -103.6(2)
O2 Sc1 Zn1 O11 121.37(18)
O10 Sc1 Zn1 O11 51.97(18)
Zn2 Sc1 Zn1 O11 -89.37(15)
O1 Sc1 Zn1 N1 16.7(3)
O12 Sc1 Zn1 N1 -91.1(2)
O13 Sc1 Zn1 N1 107.3(2)
O9 Sc1 Zn1 N1 -102.3(7)
O6 Sc1 Zn1 N1 -170.2(2)
O5 Sc1 Zn1 N1 168.9(3)
O2 Sc1 Zn1 N1 33.9(2)
O10 Sc1 Zn1 N1 -35.5(2)
Zn2 Sc1 Zn1 N1 -176.87(18)
O1 Sc1 Zn1 N2 -171.0(3)
O12 Sc1 Zn1 N2 81.2(2)
O13 Sc1 Zn1 N2 -80.4(2)
O9 Sc1 Zn1 N2 70.1(7)
O6 Sc1 Zn1 N2 2.1(2)
O5 Sc1 Zn1 N2 -18.8(3)
O2 Sc1 Zn1 N2 -153.8(2)
O10 Sc1 Zn1 N2 136.8(2)
Zn2 Sc1 Zn1 N2 -4.6(2)
O1 Sc1 Zn2 O6 79.0(8)
O12 Sc1 Zn2 O6 -62.3(2)
O13 Sc1 Zn2 O6 99.9(2)
O9 Sc1 Zn2 O6 -152.8(3)
O5 Sc1 Zn2 O6 19.7(2)
O2 Sc1 Zn2 O6 158.7(2)
O10 Sc1 Zn2 O6 -132.8(2)
Zn1 Sc1 Zn2 O6 11.2(2)
O1 Sc1 Zn2 N4 -112.8(8)
O12 Sc1 Zn2 N4 105.9(2)
O13 Sc1 Zn2 N4 -91.9(2)
O9 Sc1 Zn2 N4 15.4(3)
O6 Sc1 Zn2 N4 168.2(3)
O5 Sc1 Zn2 N4 -172.1(2)
O2 Sc1 Zn2 N4 -33.1(2)
O10 Sc1 Zn2 N4 35.4(2)
Zn1 Sc1 Zn2 N4 179.40(18)
O1 Sc1 Zn2 O14 -26.0(8)
O12 Sc1 Zn2 O14 -167.25(16)
O13 Sc1 Zn2 O14 -5.04(15)
O9 Sc1 Zn2 O14 102.3(2)
O6 Sc1 Zn2 O14 -104.9(2)
O5 Sc1 Zn2 O14 -85.20(16)
O2 Sc1 Zn2 O14 53.78(17)
O10 Sc1 Zn2 O14 122.30(16)
Zn1 Sc1 Zn2 O14 -93.71(13)
O1 Sc1 Zn2 O9 -128.2(8)
O12 Sc1 Zn2 O9 90.5(2)
O13 Sc1 Zn2 O9 -107.3(2)
O6 Sc1 Zn2 O9 152.8(3)
O5 Sc1 Zn2 O9 172.5(2)
O2 Sc1 Zn2 O9 -48.5(2)
O10 Sc1 Zn2 O9 20.0(2)
Zn1 Sc1 Zn2 O9 164.0(2)
O1 Sc1 Zn2 N3 68.4(8)
O12 Sc1 Zn2 N3 -72.9(2)
O13 Sc1 Zn2 N3 89.3(2)
O9 Sc1 Zn2 N3 -163.4(3)
O6 Sc1 Zn2 N3 -10.6(3)
O5 Sc1 Zn2 N3 9.2(2)
O2 Sc1 Zn2 N3 148.1(2)
O10 Sc1 Zn2 N3 -143.3(2)
Zn1 Sc1 Zn2 N3 0.65(19)
C6 C1 C2 O1 -177.3(6)
C8 C1 C2 O1 0.2(10)
C6 C1 C2 C3 -0.9(9)
C8 C1 C2 C3 176.6(6)
O1 C2 C3 C4 177.1(6)
C1 C2 C3 C4 0.4(10)
O1 C2 C3 O2 -2.0(8)
C1 C2 C3 O2 -178.7(5)
O2 C3 C4 C5 178.9(6)
C2 C3 C4 C5 0.0(10)
C3 C4 C5 C6 0.2(11)
C4 C5 C6 C1 -0.7(11)
C2 C1 C6 C5 1.1(10)
C8 C1 C6 C5 -176.6(7)
C1 C2 O1 Zn1 -23.5(8)
C3 C2 O1 Zn1 160.0(4)
C1 C2 O1 Sc1 173.8(5)
C3 C2 O1 Sc1 -2.6(8)
O5 Zn1 O1 C2 -148.1(5)
O11 Zn1 O1 C2 121.1(5)
N1 Zn1 O1 C2 28.1(5)
N2 Zn1 O1 C2 -141.9(6)
Sc1 Zn1 O1 C2 -165.9(6)
O5 Zn1 O1 Sc1 17.77(18)
O11 Zn1 O1 Sc1 -73.0(2)
N1 Zn1 O1 Sc1 -166.0(2)
N2 Zn1 O1 Sc1 24.0(7)
O12 Sc1 O1 C2 -130.6(5)
O13 Sc1 O1 C2 67.2(5)
O9 Sc1 O1 C2 -30.7(6)
O6 Sc1 O1 C2 154.8(4)
O5 Sc1 O1 C2 148.8(5)
O2 Sc1 O1 C2 3.8(5)
O10 Sc1 O1 C2 -61.6(5)
Zn2 Sc1 O1 C2 87.2(9)
Zn1 Sc1 O1 C2 165.6(6)
O12 Sc1 O1 Zn1 63.84(19)
O13 Sc1 O1 Zn1 -98.39(19)
O9 Sc1 O1 Zn1 163.7(2)
O6 Sc1 O1 Zn1 -10.8(4)
O5 Sc1 O1 Zn1 -16.74(17)
O2 Sc1 O1 Zn1 -161.7(2)
O10 Sc1 O1 Zn1 132.85(19)
Zn2 Sc1 O1 Zn1 -78.4(8)
C4 C3 O2 C7 10.0(9)
C2 C3 O2 C7 -170.9(6)
C4 C3 O2 Sc1 -174.2(5)
C2 C3 O2 Sc1 4.9(7)
O1 Sc1 O2 C3 -4.6(4)
O12 Sc1 O2 C3 58.1(5)
O13 Sc1 O2 C3 -116.9(4)
O9 Sc1 O2 C3 157.1(4)
O6 Sc1 O2 C3 -154.3(4)
O5 Sc1 O2 C3 -46.2(5)
O10 Sc1 O2 C3 93.0(4)
Zn2 Sc1 O2 C3 -175.1(4)
Zn1 Sc1 O2 C3 -15.8(4)
O1 Sc1 O2 C7 170.8(5)
O12 Sc1 O2 C7 -126.5(5)
O13 Sc1 O2 C7 58.5(5)
O9 Sc1 O2 C7 -27.5(5)
O6 Sc1 O2 C7 21.1(6)
O5 Sc1 O2 C7 129.2(5)
O10 Sc1 O2 C7 -91.6(5)
Zn2 Sc1 O2 C7 0.3(5)
Zn1 Sc1 O2 C7 159.6(5)
C6 C1 C8 N1 -174.0(7)
C2 C1 C8 N1 8.4(11)
C1 C8 N1 O3 -177.1(6)
C1 C8 N1 Zn1 7.5(10)
O5 Zn1 N1 C8 -9.4(10)
O1 Zn1 N1 C8 -20.2(6)
O11 Zn1 N1 C8 -111.2(6)
N2 Zn1 N1 C8 156.4(5)
Sc1 Zn1 N1 C8 -30.5(6)
O5 Zn1 N1 O3 175.8(4)
O1 Zn1 N1 O3 165.0(5)
O11 Zn1 N1 O3 74.0(5)
N2 Zn1 N1 O3 -18.4(5)
Sc1 Zn1 N1 O3 154.7(4)
C8 N1 O3 C9 176.9(6)
Zn1 N1 O3 C9 -7.6(7)
N1 O3 C9 C10 77.3(7)
O3 C9 C10 O4 -135.6(6)
C9 C10 O4 N2 73.1(7)
C10 O4 N2 C11 164.6(6)
C10 O4 N2 Zn1 -17.9(7)
O5 Zn1 N2 C11 -1.6(6)
O1 Zn1 N2 C11 -7.7(10)
O11 Zn1 N2 C11 89.4(6)
N1 Zn1 N2 C11 -176.9(5)
Sc1 Zn1 N2 C11 10.1(6)
O5 Zn1 N2 O4 -178.6(5)
O1 Zn1 N2 O4 175.3(5)
O11 Zn1 N2 O4 -87.6(5)
N1 Zn1 N2 O4 6.1(5)
Sc1 Zn1 N2 O4 -166.9(4)
O4 N2 C11 C12 172.0(6)
Zn1 N2 C11 C12 -5.4(10)
N2 C11 C12 C13 2.5(10)
N2 C11 C12 C17 -172.3(6)
C17 C12 C13 O5 -173.4(6)
C11 C12 C13 O5 11.9(10)
C17 C12 C13 C14 8.2(9)
C11 C12 C13 C14 -166.5(6)
O5 C13 C14 O6 -10.0(8)
C12 C13 C14 O6 168.5(5)
O5 C13 C14 C15 169.6(6)
C12 C13 C14 C15 -11.8(9)
O6 C14 C15 C16 -172.3(6)
C13 C14 C15 C16 8.1(9)
O6 C14 C15 C18 9.0(10)
C13 C14 C15 C18 -170.6(6)
C14 C15 C16 C17 -1.0(10)
C18 C15 C16 C17 177.8(6)
C15 C16 C17 C12 -2.4(10)
C13 C12 C17 C16 -1.3(9)
C11 C12 C17 C16 173.7(6)
C12 C13 O5 Zn1 -22.3(9)
C14 C13 O5 Zn1 156.1(4)
C12 C13 O5 Sc1 -168.6(5)
C14 C13 O5 Sc1 9.9(7)
O1 Zn1 O5 C13 -167.0(5)
O11 Zn1 O5 C13 -76.1(5)
N1 Zn1 O5 C13 -178.2(6)
N2 Zn1 O5 C13 15.0(5)
Sc1 Zn1 O5 C13 -149.7(6)
O1 Zn1 O5 Sc1 -17.37(17)
O11 Zn1 O5 Sc1 73.6(2)
N1 Zn1 O5 Sc1 -28.6(6)
N2 Zn1 O5 Sc1 164.6(2)
O1 Sc1 O5 C13 171.0(4)
O12 Sc1 O5 C13 83.5(4)
O13 Sc1 O5 C13 -85.1(4)
O9 Sc1 O5 C13 -9.3(5)
O6 Sc1 O5 C13 -5.1(4)
O2 Sc1 O5 C13 -148.6(4)
O10 Sc1 O5 C13 114.0(4)
Zn2 Sc1 O5 C13 -17.1(4)
Zn1 Sc1 O5 C13 153.5(5)
O1 Sc1 O5 Zn1 17.49(17)
O12 Sc1 O5 Zn1 -70.05(19)
O13 Sc1 O5 Zn1 121.37(19)
O9 Sc1 O5 Zn1 -162.9(2)
O6 Sc1 O5 Zn1 -158.7(2)
O2 Sc1 O5 Zn1 57.8(2)
O10 Sc1 O5 Zn1 -39.5(3)
Zn2 Sc1 O5 Zn1 -170.59(13)
C15 C14 O6 Zn2 -21.0(9)
C13 C14 O6 Zn2 158.7(4)
C15 C14 O6 Sc1 -173.9(5)
C13 C14 O6 Sc1 5.8(7)
N4 Zn2 O6 C14 170.4(6)
O14 Zn2 O6 C14 -83.0(5)
O9 Zn2 O6 C14 -173.1(5)
N3 Zn2 O6 C14 15.6(5)
Sc1 Zn2 O6 C14 -155.7(6)
N4 Zn2 O6 Sc1 -33.9(7)
O14 Zn2 O6 Sc1 72.68(19)
O9 Zn2 O6 Sc1 -17.41(17)
N3 Zn2 O6 Sc1 171.3(2)
O1 Sc1 O6 C14 -6.5(5)
O12 Sc1 O6 C14 -80.8(4)
O13 Sc1 O6 C14 88.9(4)
O9 Sc1 O6 C14 176.7(4)
O5 Sc1 O6 C14 -0.6(4)
O2 Sc1 O6 C14 124.6(4)
O10 Sc1 O6 C14 -142.2(4)
Zn2 Sc1 O6 C14 159.2(5)
Zn1 Sc1 O6 C14 -13.3(4)
O1 Sc1 O6 Zn2 -165.8(2)
O12 Sc1 O6 Zn2 120.0(2)
O13 Sc1 O6 Zn2 -70.34(19)
O9 Sc1 O6 Zn2 17.45(17)
O5 Sc1 O6 Zn2 -159.9(2)
O2 Sc1 O6 Zn2 -34.6(4)
O10 Sc1 O6 Zn2 58.6(2)
Zn1 Sc1 O6 Zn2 -172.55(13)
C14 C15 C18 N3 3.3(10)
C16 C15 C18 N3 -175.4(6)
C15 C18 N3 O7 175.4(6)
C15 C18 N3 Zn2 -3.9(10)
O6 Zn2 N3 C18 -3.4(6)
N4 Zn2 N3 C18 -175.7(5)
O14 Zn2 N3 C18 88.1(6)
O9 Zn2 N3 C18 -28.7(9)
Sc1 Zn2 N3 C18 3.3(6)
O6 Zn2 N3 O7 177.4(5)
N4 Zn2 N3 O7 5.2(5)
O14 Zn2 N3 O7 -91.0(5)
O9 Zn2 N3 O7 152.1(4)
Sc1 Zn2 N3 O7 -175.9(4)
C18 N3 O7 C19 165.6(5)
Zn2 N3 O7 C19 -15.1(7)
N3 O7 C19 C20 73.8(6)
O7 C19 C20 O8 -139.8(5)
C19 C20 O8 N4 70.9(6)
C20 O8 N4 C21 -175.3(5)
C20 O8 N4 Zn2 4.0(6)
O6 Zn2 N4 C21 -2.7(10)
O14 Zn2 N4 C21 -109.2(5)
O9 Zn2 N4 C21 -18.8(5)
N3 Zn2 N4 C21 150.4(5)
Sc1 Zn2 N4 C21 -28.5(6)
O6 Zn2 N4 O8 178.1(5)
O14 Zn2 N4 O8 71.6(4)
O9 Zn2 N4 O8 162.1(4)
N3 Zn2 N4 O8 -28.7(5)
Sc1 Zn2 N4 O8 152.4(3)
O8 N4 C21 C22 -177.7(6)
Zn2 N4 C21 C22 3.1(9)
N4 C21 C22 C27 -168.9(7)
N4 C21 C22 C23 12.5(11)
C27 C22 C23 O9 -178.1(6)
C21 C22 C23 O9 0.5(11)
C27 C22 C23 C24 0.0(10)
C21 C22 C23 C24 178.6(6)
O9 C23 C24 O10 -2.3(9)
C22 C23 C24 O10 179.5(6)
O9 C23 C24 C25 178.8(7)
C22 C23 C24 C25 0.6(11)
O10 C24 C25 C26 -179.2(8)
C23 C24 C25 C26 -0.4(14)
C24 C25 C26 C27 -0.4(15)
C25 C26 C27 C22 1.0(15)
C23 C22 C27 C26 -0.8(12)
C21 C22 C27 C26 -179.5(8)
C24 C23 O9 Zn2 155.4(5)
C22 C23 O9 Zn2 -26.5(8)
C24 C23 O9 Sc1 -1.5(9)
C22 C23 O9 Sc1 176.6(4)
O6 Zn2 O9 C23 -144.9(5)
N4 Zn2 O9 C23 30.3(5)
O14 Zn2 O9 C23 123.0(5)
N3 Zn2 O9 C23 -118.8(6)
Sc1 Zn2 O9 C23 -162.2(5)
O6 Zn2 O9 Sc1 17.36(17)
N4 Zn2 O9 Sc1 -167.5(2)
O14 Zn2 O9 Sc1 -74.75(18)
N3 Zn2 O9 Sc1 43.4(6)
O1 Sc1 O9 C23 -31.9(7)
O12 Sc1 O9 C23 63.0(5)
O13 Sc1 O9 C23 -135.0(5)
O6 Sc1 O9 C23 144.5(5)
O5 Sc1 O9 C23 148.7(5)
O2 Sc1 O9 C23 -63.5(5)
O10 Sc1 O9 C23 2.7(5)
Zn2 Sc1 O9 C23 160.7(6)
Zn1 Sc1 O9 C23 73.7(8)
O1 Sc1 O9 Zn2 167.3(2)
O12 Sc1 O9 Zn2 -97.69(19)
O13 Sc1 O9 Zn2 64.25(18)
O6 Sc1 O9 Zn2 -16.24(16)
O5 Sc1 O9 Zn2 -12.0(4)
O2 Sc1 O9 Zn2 135.74(18)
O10 Sc1 O9 Zn2 -158.0(2)
Zn1 Sc1 O9 Zn2 -87.0(7)
C25 C24 O10 C28 0.1(12)
C23 C24 O10 C28 -178.8(7)
C25 C24 O10 Sc1 -177.0(7)
C23 C24 O10 Sc1 4.1(7)
O1 Sc1 O10 C24 158.1(5)
O12 Sc1 O10 C24 -117.2(5)
O13 Sc1 O10 C24 55.2(5)
O9 Sc1 O10 C24 -3.6(4)
O6 Sc1 O10 C24 -47.5(5)
O5 Sc1 O10 C24 -149.5(4)
O2 Sc1 O10 C24 92.3(5)
Zn2 Sc1 O10 C24 -17.3(5)
Zn1 Sc1 O10 C24 -173.1(4)
O1 Sc1 O10 C28 -18.7(6)
O12 Sc1 O10 C28 66.1(6)
O13 Sc1 O10 C28 -121.6(6)
O9 Sc1 O10 C28 179.7(7)
O6 Sc1 O10 C28 135.8(6)
O5 Sc1 O10 C28 33.7(7)
O2 Sc1 O10 C28 -84.5(6)
Zn2 Sc1 O10 C28 166.0(6)
Zn1 Sc1 O10 C28 10.1(6)
O5 Zn1 O11 C29 -31.3(5)
O1 Zn1 O11 C29 43.3(5)
N1 Zn1 O11 C29 129.4(5)
N2 Zn1 O11 C29 -118.3(5)
Sc1 Zn1 O11 C29 6.5(5)
O1 Sc1 O12 C29 -32.7(6)
O13 Sc1 O12 C29 77.2(8)
O9 Sc1 O12 C29 -179.0(6)
O6 Sc1 O12 C29 110.8(6)
O5 Sc1 O12 C29 38.8(6)
O2 Sc1 O12 C29 -87.8(7)
O10 Sc1 O12 C29 -122.0(7)
Zn2 Sc1 O12 C29 141.8(6)
Zn1 Sc1 O12 C29 3.0(6)
Zn1 O11 C29 O12 -7.3(10)
Zn1 O11 C29 C30 173.9(6)
Sc1 O12 C29 O11 1.1(11)
Sc1 O12 C29 C30 179.9(5)
O1 Sc1 O13 C31 -173.9(6)
O12 Sc1 O13 C31 79.0(8)
O9 Sc1 O13 C31 -27.3(6)
O6 Sc1 O13 C31 44.9(6)
O5 Sc1 O13 C31 116.7(6)
O2 Sc1 O13 C31 -113.7(6)
O10 Sc1 O13 C31 -77.9(6)
Zn2 Sc1 O13 C31 9.3(5)
Zn1 Sc1 O13 C31 147.6(6)
O6 Zn2 O14 C31 -32.5(4)
N4 Zn2 O14 C31 130.8(4)
O9 Zn2 O14 C31 43.6(4)
N3 Zn2 O14 C31 -118.5(4)
Sc1 Zn2 O14 C31 5.3(4)
Sc1 O13 C31 O14 -8.7(10)
Sc1 O13 C31 C32 169.9(4)
Zn2 O14 C31 O13 -1.5(8)
Zn2 O14 C31 C32 179.8(4)
O17 Sc2 Zn3 O21 -157.9(3)
O26 Sc2 Zn3 O21 72.7(8)
O30 Sc2 Zn3 O21 -62.7(2)
O29 Sc2 Zn3 O21 97.3(2)
O22 Sc2 Zn3 O21 18.2(2)
O27 Sc2 Zn3 O21 158.0(2)
O18 Sc2 Zn3 O21 -133.7(2)
Zn4 Sc2 Zn3 O21 5.3(2)
O17 Sc2 Zn3 N5 18.1(3)
O26 Sc2 Zn3 N5 -111.3(8)
O21 Sc2 Zn3 N5 176.0(3)
O30 Sc2 Zn3 N5 113.3(2)
O29 Sc2 Zn3 N5 -86.7(2)
O22 Sc2 Zn3 N5 -165.7(2)
O27 Sc2 Zn3 N5 -26.0(2)
O18 Sc2 Zn3 N5 42.3(2)
Zn4 Sc2 Zn3 N5 -178.64(19)
O26 Sc2 Zn3 O17 -129.4(8)
O21 Sc2 Zn3 O17 157.9(3)
O30 Sc2 Zn3 O17 95.2(2)
O29 Sc2 Zn3 O17 -104.9(2)
O22 Sc2 Zn3 O17 176.1(2)
O27 Sc2 Zn3 O17 -44.1(2)
O18 Sc2 Zn3 O17 24.2(2)
Zn4 Sc2 Zn3 O17 163.2(2)
O17 Sc2 Zn3 N6 -168.2(3)
O26 Sc2 Zn3 N6 62.4(8)
O21 Sc2 Zn3 N6 -10.3(3)
O30 Sc2 Zn3 N6 -73.0(2)
O29 Sc2 Zn3 N6 87.0(2)
O22 Sc2 Zn3 N6 7.9(2)
O27 Sc2 Zn3 N6 147.7(2)
O18 Sc2 Zn3 N6 -144.0(2)
Zn4 Sc2 Zn3 N6 -4.95(19)
O17 Sc2 Zn3 O28 99.6(2)
O26 Sc2 Zn3 O28 -29.8(8)
O21 Sc2 Zn3 O28 -102.5(2)
O30 Sc2 Zn3 O28 -165.20(17)
O29 Sc2 Zn3 O28 -5.25(16)
O22 Sc2 Zn3 O28 -84.26(17)
O27 Sc2 Zn3 O28 55.48(18)
O18 Sc2 Zn3 O28 123.78(17)
Zn4 Sc2 Zn3 O28 -97.16(13)
O17 Sc2 Zn4 O22 92.7(7)
O26 Sc2 Zn4 O22 -144.9(3)
O21 Sc2 Zn4 O22 24.6(2)
O30 Sc2 Zn4 O22 102.1(2)
O29 Sc2 Zn4 O22 -58.7(2)
O27 Sc2 Zn4 O22 -132.7(2)
O18 Sc2 Zn4 O22 157.9(2)
Zn3 Sc2 Zn4 O22 21.5(2)
O17 Sc2 Zn4 O31 -13.1(6)
O26 Sc2 Zn4 O31 109.3(2)
O21 Sc2 Zn4 O31 -81.19(19)
O30 Sc2 Zn4 O31 -3.70(18)
O29 Sc2 Zn4 O31 -164.50(18)
O22 Sc2 Zn4 O31 -105.8(2)
O27 Sc2 Zn4 O31 121.43(18)
O18 Sc2 Zn4 O31 52.11(19)
Zn3 Sc2 Zn4 O31 -84.38(15)
O17 Sc2 Zn4 O26 -122.4(7)
O21 Sc2 Zn4 O26 169.5(2)
O30 Sc2 Zn4 O26 -113.0(2)
O29 Sc2 Zn4 O26 86.2(2)
O22 Sc2 Zn4 O26 144.9(3)
O27 Sc2 Zn4 O26 12.2(2)
O18 Sc2 Zn4 O26 -57.1(2)
Zn3 Sc2 Zn4 O26 166.4(2)
O17 Sc2 Zn4 N8 -111.0(7)
O26 Sc2 Zn4 N8 11.4(3)
O21 Sc2 Zn4 N8 -179.1(2)
O30 Sc2 Zn4 N8 -101.6(2)
O29 Sc2 Zn4 N8 97.6(2)
O22 Sc2 Zn4 N8 156.3(3)
O27 Sc2 Zn4 N8 23.5(2)
O18 Sc2 Zn4 N8 -45.8(3)
Zn3 Sc2 Zn4 N8 177.7(2)
O17 Sc2 Zn4 N7 80.6(7)
O26 Sc2 Zn4 N7 -157.1(4)
O21 Sc2 Zn4 N7 12.5(3)
O30 Sc2 Zn4 N7 90.0(3)
O29 Sc2 Zn4 N7 -70.8(3)
O22 Sc2 Zn4 N7 -12.2(4)
O27 Sc2 Zn4 N7 -144.9(3)
O18 Sc2 Zn4 N7 145.8(3)
Zn3 Sc2 Zn4 N7 9.3(3)
C40 C35 C36 O17 -177.2(6)
C42 C35 C36 O17 0.0(10)
C40 C35 C36 C37 2.7(9)
C42 C35 C36 C37 179.9(6)
O17 C36 C37 C38 177.6(6)
C35 C36 C37 C38 -2.3(10)
O17 C36 C37 O18 -2.6(8)
C35 C36 C37 O18 177.5(6)
O18 C37 C38 C39 -178.6(6)
C36 C37 C38 C39 1.1(10)
C37 C38 C39 C40 -0.4(11)
C38 C39 C40 C35 0.9(11)
C36 C35 C40 C39 -2.1(11)
C42 C35 C40 C39 -179.4(6)
C35 C36 O17 Zn3 -28.3(8)
C37 C36 O17 Zn3 151.8(4)
C35 C36 O17 Sc2 173.9(5)
C37 C36 O17 Sc2 -6.0(8)
O21 Zn3 O17 C36 -148.7(5)
N5 Zn3 O17 C36 32.4(5)
N6 Zn3 O17 C36 -131.7(6)
O28 Zn3 O17 C36 121.7(5)
Sc2 Zn3 O17 C36 -162.7(6)
O21 Zn3 O17 Sc2 14.04(18)
N5 Zn3 O17 Sc2 -164.9(2)
N6 Zn3 O17 Sc2 31.1(7)
O28 Zn3 O17 Sc2 -75.59(19)
O26 Sc2 O17 C36 -31.7(7)
O21 Sc2 O17 C36 147.9(5)
O30 Sc2 O17 C36 68.0(5)
O29 Sc2 O17 C36 -130.9(5)
O22 Sc2 O17 C36 154.9(5)
O27 Sc2 O17 C36 -59.0(5)
O18 Sc2 O17 C36 7.5(5)
Zn4 Sc2 O17 C36 76.8(8)
Zn3 Sc2 O17 C36 161.1(6)
O26 Sc2 O17 Zn3 167.2(3)
O21 Sc2 O17 Zn3 -13.24(17)
O30 Sc2 O17 Zn3 -93.2(2)
O29 Sc2 O17 Zn3 67.95(19)
O22 Sc2 O17 Zn3 -6.2(4)
O27 Sc2 O17 Zn3 139.9(2)
O18 Sc2 O17 Zn3 -153.7(2)
Zn4 Sc2 O17 Zn3 -84.3(7)
C38 C37 O18 C41 5.5(10)
C36 C37 O18 C41 -174.3(6)
C38 C37 O18 Sc2 -172.4(6)
C36 C37 O18 Sc2 7.8(7)
O17 Sc2 O18 C37 -7.8(4)
O26 Sc2 O18 C37 152.0(4)
O21 Sc2 O18 C37 -53.6(5)
O30 Sc2 O18 C37 -122.6(4)
O29 Sc2 O18 C37 52.1(5)
O22 Sc2 O18 C37 -155.7(4)
O27 Sc2 O18 C37 86.8(4)
Zn4 Sc2 O18 C37 -177.0(4)
Zn3 Sc2 O18 C37 -24.0(4)
O17 Sc2 O18 C41 174.5(6)
O26 Sc2 O18 C41 -25.6(6)
O21 Sc2 O18 C41 128.7(6)
O30 Sc2 O18 C41 59.7(6)
O29 Sc2 O18 C41 -125.6(6)
O22 Sc2 O18 C41 26.6(7)
O27 Sc2 O18 C41 -90.9(6)
Zn4 Sc2 O18 C41 5.3(6)
Zn3 Sc2 O18 C41 158.3(6)
C40 C35 C42 N5 -168.5(7)
C36 C35 C42 N5 14.3(11)
C35 C42 N5 O19 -179.4(6)
C35 C42 N5 Zn3 2.9(10)
O21 Zn3 N5 C42 -23.8(10)
O17 Zn3 N5 C42 -20.5(6)
N6 Zn3 N5 C42 153.9(6)
O28 Zn3 N5 C42 -107.7(6)
Sc2 Zn3 N5 C42 -31.7(7)
O21 Zn3 N5 O19 158.7(5)
O17 Zn3 N5 O19 162.0(5)
N6 Zn3 N5 O19 -23.5(5)
O28 Zn3 N5 O19 74.8(5)
Sc2 Zn3 N5 O19 150.8(4)
C42 N5 O19 C43 -176.7(6)
Zn3 N5 O19 C43 1.1(7)
N5 O19 C43 C44 72.9(7)
O19 C43 C44 O20 -138.7(6)
C43 C44 O20 N6 71.1(7)
C44 O20 N6 C45 166.5(6)
C44 O20 N6 Zn3 -12.1(7)
O21 Zn3 N6 C45 1.7(6)
N5 Zn3 N6 C45 -177.5(5)
O17 Zn3 N6 C45 -14.8(10)
O28 Zn3 N6 C45 90.1(6)
Sc2 Zn3 N6 C45 8.2(6)
O21 Zn3 N6 O20 -179.9(5)
N5 Zn3 N6 O20 0.9(5)
O17 Zn3 N6 O20 163.6(5)
O28 Zn3 N6 O20 -91.5(5)
Sc2 Zn3 N6 O20 -173.4(4)
O20 N6 C45 C46 175.8(6)
Zn3 N6 C45 C46 -5.6(10)
N6 C45 C46 C47 0.0(11)
N6 C45 C46 C51 -175.7(6)
C51 C46 C47 O21 -172.9(6)
C45 C46 C47 O21 11.3(10)
C51 C46 C47 C48 8.1(9)
C45 C46 C47 C48 -167.6(6)
O21 C47 C48 O22 -9.7(8)
C46 C47 C48 O22 169.3(6)
O21 C47 C48 C49 169.1(6)
C46 C47 C48 C49 -11.9(9)
O22 C48 C49 C50 -172.7(6)
C47 C48 C49 C50 8.6(10)
O22 C48 C49 C52 4.4(11)
C47 C48 C49 C52 -174.3(7)
C48 C49 C50 C51 -1.8(10)
C52 C49 C50 C51 -179.0(8)
C49 C50 C51 C46 -1.8(11)
C47 C46 C51 C50 -1.4(10)
C45 C46 C51 C50 174.6(6)
C46 C47 O21 Zn3 -16.6(9)
C48 C47 O21 Zn3 162.4(4)
C46 C47 O21 Sc2 -177.1(5)
C48 C47 O21 Sc2 1.9(7)
N5 Zn3 O21 C47 -173.1(6)
O17 Zn3 O21 C47 -176.5(5)
N6 Zn3 O21 C47 9.0(5)
O28 Zn3 O21 C47 -89.1(5)
Sc2 Zn3 O21 C47 -162.5(6)
N5 Zn3 O21 Sc2 -10.6(7)
O17 Zn3 O21 Sc2 -14.01(18)
N6 Zn3 O21 Sc2 171.5(2)
O28 Zn3 O21 Sc2 73.3(2)
O17 Sc2 O21 C47 179.1(5)
O26 Sc2 O21 C47 -1.2(6)
O30 Sc2 O21 C47 -76.0(4)
O29 Sc2 O21 C47 90.8(4)
O22 Sc2 O21 C47 3.6(4)
O27 Sc2 O21 C47 128.8(4)
O18 Sc2 O21 C47 -137.5(4)
Zn4 Sc2 O21 C47 -11.4(4)
Zn3 Sc2 O21 C47 165.0(5)
O17 Sc2 O21 Zn3 14.15(18)
O26 Sc2 O21 Zn3 -166.2(2)
O30 Sc2 O21 Zn3 119.0(2)
O29 Sc2 O21 Zn3 -74.2(2)
O22 Sc2 O21 Zn3 -161.4(2)
O27 Sc2 O21 Zn3 -36.2(4)
O18 Sc2 O21 Zn3 57.5(3)
Zn4 Sc2 O21 Zn3 -176.42(14)
C49 C48 O22 Zn4 -28.9(9)
C47 C48 O22 Zn4 149.9(4)
C49 C48 O22 Sc2 -165.7(5)
C47 C48 O22 Sc2 13.1(7)
O31 Zn4 O22 C48 -67.3(5)
O26 Zn4 O22 C48 -163.4(6)
N8 Zn4 O22 C48 160.6(6)
N7 Zn4 O22 C48 28.8(6)
Sc2 Zn4 O22 C48 -141.3(6)
O31 Zn4 O22 Sc2 73.9(2)
O26 Zn4 O22 Sc2 -22.12(19)
N8 Zn4 O22 Sc2 -58.1(6)
N7 Zn4 O22 Sc2 170.0(3)
O17 Sc2 O22 C48 -16.0(6)
O26 Sc2 O22 C48 167.8(5)
O21 Sc2 O22 C48 -9.0(4)
O30 Sc2 O22 C48 79.0(4)
O29 Sc2 O22 C48 -90.6(4)
O27 Sc2 O22 C48 -153.2(4)
O18 Sc2 O22 C48 110.4(4)
Zn4 Sc2 O22 C48 145.8(5)
Zn3 Sc2 O22 C48 -20.0(4)
O17 Sc2 O22 Zn4 -161.8(2)
O26 Sc2 O22 Zn4 22.01(19)
O21 Sc2 O22 Zn4 -154.8(2)
O30 Sc2 O22 Zn4 -66.8(2)
O29 Sc2 O22 Zn4 123.7(2)
O27 Sc2 O22 Zn4 61.0(3)
O18 Sc2 O22 Zn4 -35.3(4)
Zn3 Sc2 O22 Zn4 -165.78(14)
C48 C49 C52 N7 9.7(15)
C50 C49 C52 N7 -173.2(10)
C49 C52 N7 O23 166.4(11)
C49 C52 N7 O24 -142.1(12)
C49 C52 N7 Zn4 1.1(16)
O22 Zn4 N7 C52 -15.7(9)
O31 Zn4 N7 C52 79.2(9)
O26 Zn4 N7 C52 -47.5(14)
N8 Zn4 N7 C52 -177.9(9)
Sc2 Zn4 N7 C52 -7.9(11)
O22 Zn4 N7 O23 -176.9(11)
O31 Zn4 N7 O23 -81.9(11)
O26 Zn4 N7 O23 151.4(9)
N8 Zn4 N7 O23 21.0(11)
Sc2 Zn4 N7 O23 -169.0(10)
O22 Zn4 N7 O24 135.7(7)
O31 Zn4 N7 O24 -129.3(7)
O26 Zn4 N7 O24 104.0(9)
N8 Zn4 N7 O24 -26.4(7)
Sc2 Zn4 N7 O24 143.6(6)
C52 N7 O23 C53 166.3(11)
O24 N7 O23 C53 37.3(9)
Zn4 N7 O23 C53 -28.9(16)
C52 N7 O24 C53 -122.2(14)
O23 N7 O24 C53 -47.9(12)
Zn4 N7 O24 C53 86.5(14)
N7 O24 C53 C54 -51(2)
N7 O24 C53 O23 42.1(10)
N7 O23 C53 O24 -47.2(10)
N7 O23 C53 C54 75.5(13)
O24 C53 C54 O25 -71.7(19)
O23 C53 C54 O25 -139.0(8)
C53 C54 O25 N8 83.9(8)
C54 O25 N8 C55 173.8(6)
C54 O25 N8 Zn4 -5.7(8)
O22 Zn4 N8 C55 27.2(10)
O31 Zn4 N8 C55 -104.2(6)
O26 Zn4 N8 C55 -7.5(6)
N7 Zn4 N8 C55 155.3(6)
Sc2 Zn4 N8 C55 -14.7(7)
O22 Zn4 N8 O25 -153.3(5)
O31 Zn4 N8 O25 75.3(5)
O26 Zn4 N8 O25 172.0(5)
N7 Zn4 N8 O25 -25.2(6)
Sc2 Zn4 N8 O25 164.8(4)
O25 N8 C55 C56 -179.1(7)
Zn4 N8 C55 C56 0.4(11)
N8 C55 C56 C57 5.9(12)
N8 C55 C56 C61 -175.1(7)
C61 C56 C57 O26 -178.8(6)
C55 C56 C57 O26 0.2(10)
C61 C56 C57 C58 1.4(10)
C55 C56 C57 C58 -179.6(6)
O26 C57 C58 C59 177.5(6)
C56 C57 C58 C59 -2.7(10)
O26 C57 C58 O27 -2.5(8)
C56 C57 C58 O27 177.3(6)
O27 C58 C59 C60 -177.9(6)
C57 C58 C59 C60 2.1(10)
C58 C59 C60 C61 -0.4(11)
C59 C60 C61 C56 -0.8(11)
C57 C56 C61 C60 0.2(11)
C55 C56 C61 C60 -178.8(7)
C56 C57 O26 Zn4 -12.2(9)
C58 C57 O26 Zn4 167.7(4)
C56 C57 O26 Sc2 172.8(5)
C58 C57 O26 Sc2 -7.4(8)
O22 Zn4 O26 C57 -153.4(5)
O31 Zn4 O26 C57 112.9(5)
N8 Zn4 O26 C57 13.4(5)
N7 Zn4 O26 C57 -120.5(8)
Sc2 Zn4 O26 C57 -175.9(6)
O22 Zn4 O26 Sc2 22.58(19)
O31 Zn4 O26 Sc2 -71.1(2)
N8 Zn4 O26 Sc2 -170.7(2)
N7 Zn4 O26 Sc2 55.5(8)
O17 Sc2 O26 C57 -20.9(7)
O21 Sc2 O26 C57 159.8(4)
O30 Sc2 O26 C57 -125.6(5)
O29 Sc2 O26 C57 74.4(5)
O22 Sc2 O26 C57 154.9(5)
O27 Sc2 O26 C57 9.0(5)
O18 Sc2 O26 C57 -55.9(5)
Zn4 Sc2 O26 C57 176.1(6)
Zn3 Sc2 O26 C57 98.1(9)
O17 Sc2 O26 Zn4 163.1(2)
O21 Sc2 O26 Zn4 -16.3(4)
O30 Sc2 O26 Zn4 58.3(2)
O29 Sc2 O26 Zn4 -101.7(2)
O22 Sc2 O26 Zn4 -21.14(18)
O27 Sc2 O26 Zn4 -167.1(3)
O18 Sc2 O26 Zn4 128.0(2)
Zn3 Sc2 O26 Zn4 -77.9(8)
C59 C58 O27 C62 10.3(10)
C57 C58 O27 C62 -169.7(6)
C59 C58 O27 Sc2 -170.8(5)
C57 C58 O27 Sc2 9.2(7)
O17 Sc2 O27 C58 154.9(4)
O26 Sc2 O27 C58 -9.3(4)
O21 Sc2 O27 C58 -157.8(4)
O30 Sc2 O27 C58 53.9(5)
O29 Sc2 O27 C58 -118.1(5)
O22 Sc2 O27 C58 -49.4(5)
O18 Sc2 O27 C58 89.2(4)
Zn4 Sc2 O27 C58 -17.4(4)
Zn3 Sc2 O27 C58 -179.6(4)
O17 Sc2 O27 C62 -26.3(6)
O26 Sc2 O27 C62 169.5(6)
O21 Sc2 O27 C62 21.0(7)
O30 Sc2 O27 C62 -127.3(6)
O29 Sc2 O27 C62 60.7(6)
O22 Sc2 O27 C62 129.4(6)
O18 Sc2 O27 C62 -91.9(6)
Zn4 Sc2 O27 C62 161.4(6)
Zn3 Sc2 O27 C62 -0.7(6)
O21 Zn3 O28 C63 -32.1(5)
N5 Zn3 O28 C63 129.6(5)
O17 Zn3 O28 C63 43.4(5)
N6 Zn3 O28 C63 -118.2(5)
Sc2 Zn3 O28 C63 5.4(5)
O17 Sc2 O29 C63 -27.3(5)
O26 Sc2 O29 C63 -174.3(5)
O21 Sc2 O29 C63 45.1(5)
O30 Sc2 O29 C63 86.2(8)
O22 Sc2 O29 C63 117.2(6)
O27 Sc2 O29 C63 -112.7(6)
O18 Sc2 O29 C63 -79.4(6)
Zn4 Sc2 O29 C63 147.5(5)
Zn3 Sc2 O29 C63 9.5(5)
Zn3 O28 C63 O29 -1.2(9)
Zn3 O28 C63 C64 178.4(4)
Sc2 O29 C63 O28 -9.0(10)
Sc2 O29 C63 C64 171.4(4)
O17 Sc2 O30 C65 178.2(7)
O26 Sc2 O30 C65 -34.4(7)
O21 Sc2 O30 C65 108.2(7)
O29 Sc2 O30 C65 67.5(9)
O22 Sc2 O30 C65 36.1(7)
O27 Sc2 O30 C65 -89.7(7)
O18 Sc2 O30 C65 -124.2(7)
Zn4 Sc2 O30 C65 0.0(6)
Zn3 Sc2 O30 C65 139.3(6)
O22 Zn4 O31 C65 -29.7(5)
O26 Zn4 O31 C65 45.9(5)
N8 Zn4 O31 C65 133.3(5)
N7 Zn4 O31 C65 -115.8(5)
Sc2 Zn4 O31 C65 8.9(5)
Zn4 O31 C65 O30 -12.1(9)
Zn4 O31 C65 C66 169.0(6)
Sc2 O30 C65 O31 7.1(11)
Sc2 O30 C65 C66 -174.0(6)
